data_7705100
loop_
_publ_author_name
'Santoro, Orlando'
'Elsegood, Mark R. J.'
'Bedwell, Elizabeth V.'
'Pryce, Jake A.'
'Redshaw, Carl'

_publ_section_title
;
 INSIGHTS into the structures adopted by titanocalix[6 and 8]arenes and
 their use in the ring opening polymerization of cyclic esters.
;
_journal_issue 34
_journal_name_full 'Dalton transactions (Cambridge, England : 2003)'
_journal_page_first 11978
_journal_page_last 11996
_journal_paper_doi 10.1039/d0dt02130j
_journal_volume 49
_journal_year 2020
_chemical_compound_source acetonitrile
_chemical_formula_moiety 'C176 H208 Ca F20 O16 Ti8 2-, (Na +)2, 9(C2 H3 N)'
_chemical_formula_sum 'C194 H235 Ca F20 N9 Na2 O16 Ti8'
_chemical_formula_weight 3798.16
_space_group_crystal_system monoclinic
_space_group_IT_number 14
_space_group_name_Hall '-P 2ybc'
_space_group_name_H-M_alt 'P 1 21/c 1'
_atom_sites_solution_hydrogens geom
_atom_sites_solution_primary iterative
_atom_sites_solution_secondary difmap
_audit_creation_method SHELXL-2018/3
_audit_update_record
;
2020-07-08 deposited with the CCDC.	2020-08-10 downloaded from the CCDC.
;
_cell_angle_alpha 90
_cell_angle_beta 100.267(2)
_cell_angle_gamma 90
_cell_formula_units_Z 4
_cell_length_a 23.4034(4)
_cell_length_b 22.4883(3)
_cell_length_c 37.6555(7)
_cell_measurement_reflns_used 17106
_cell_measurement_temperature 100(2)
_cell_measurement_theta_max 62.40
_cell_measurement_theta_min 2.35
_cell_volume 19500.9(6)
_computing_cell_refinement 'CrysAlisPro 1.171.39.46 (Rigaku OD, 2018)'
_computing_data_collection 'CrysAlisPro 1.171.39.46 (Rigaku OD, 2018)'
_computing_data_reduction 'CrysAlisPro 1.171.39.46 (Rigaku OD, 2018)'
_computing_molecular_graphics 'Bruker SHELXTL'
_computing_publication_material 'Bruker SHELXTL'
_computing_structure_refinement 'SHELXL-2018/3 (Sheldrick, 2018)'
_computing_structure_solution 'SHELXT 2018/2 (Sheldrick, 2018)'
_diffrn_ambient_temperature 100(2)
_diffrn_detector_area_resol_mean 10
_diffrn_measured_fraction_theta_full 0.998
_diffrn_measured_fraction_theta_max 0.997
_diffrn_measurement_device_details 'Rigaku, AFC11 quarter \c goniometer'
_diffrn_measurement_device_type
; 
Rigaku 007HF equipped with Varimax confocal mirrors and
an AFC11 goniometer and HyPix 6000 detector 
;
_diffrn_measurement_method 'profile data from \w-scans'
_diffrn_radiation_collimation 'Varimax focusing mirrors'
_diffrn_radiation_type CuK\a
_diffrn_radiation_wavelength 1.54178
_diffrn_reflns_av_R_equivalents 0.0996
_diffrn_reflns_av_unetI/netI 0.0901
_diffrn_reflns_Laue_measured_fraction_full 0.998
_diffrn_reflns_Laue_measured_fraction_max 0.997
_diffrn_reflns_limit_h_max 28
_diffrn_reflns_limit_h_min -28
_diffrn_reflns_limit_k_max 26
_diffrn_reflns_limit_k_min -26
_diffrn_reflns_limit_l_max 45
_diffrn_reflns_limit_l_min -45
_diffrn_reflns_number 176468
_diffrn_reflns_point_group_measured_fraction_full 0.998
_diffrn_reflns_point_group_measured_fraction_max 0.997
_diffrn_reflns_theta_full 67.679
_diffrn_reflns_theta_max 68.244
_diffrn_reflns_theta_min 2.746
_diffrn_source 'Rotating-anode X-ray tube'
_exptl_absorpt_coefficient_mu 3.585
_exptl_absorpt_correction_T_max 1.000
_exptl_absorpt_correction_T_min 0.662
_exptl_absorpt_correction_type multi-scan
_exptl_absorpt_process_details
;
CrysAlisPro 1.171.39.46 (Rigaku Oxford Diffraction, 2018)
Empirical absorption correction using spherical harmonics,
implemented in SCALE3 ABSPACK scaling algorithm.
;
_exptl_crystal_colour 'dark red'
_exptl_crystal_density_diffrn 1.294
_exptl_crystal_density_method 'not measured'
_exptl_crystal_description blade
_exptl_crystal_F_000 7952
_exptl_crystal_recrystallization_method 'Re-crystallisation from solvent'
_exptl_crystal_size_max 0.200
_exptl_crystal_size_mid 0.035
_exptl_crystal_size_min 0.020
_refine_diff_density_max 0.915
_refine_diff_density_min -0.707
_refine_diff_density_rms 0.076
_refine_ls_extinction_method none
_refine_ls_goodness_of_fit_ref 1.017
_refine_ls_hydrogen_treatment constr
_refine_ls_matrix_type full
_refine_ls_number_parameters 2275
_refine_ls_number_reflns 35581
_refine_ls_number_restraints 433
_refine_ls_restrained_S_all 1.022
_refine_ls_R_factor_all 0.1716
_refine_ls_R_factor_gt 0.0839
_refine_ls_shift/su_max 0.001
_refine_ls_shift/su_mean 0.000
_refine_ls_structure_factor_coef Fsqd
_refine_ls_weighting_details 'w=1/[\s^2^(Fo^2^)+(0.1390P)^2^+2.1367P] where P=(Fo^2^+2Fc^2^)/3'
_refine_ls_weighting_scheme calc
_refine_ls_wR_factor_gt 0.2158
_refine_ls_wR_factor_ref 0.2663
_reflns_Friedel_coverage 0.000
_reflns_number_gt 16907
_reflns_number_total 35581
_reflns_threshold_expression 'I > 2\s(I)'
_cod_data_source_file d0dt02130j2.cif
_cod_data_source_block 9
_cod_depositor_comments 'Adding full bibliography for 7705091--7705102.cif.'
_cod_original_sg_symbol_H-M 'P 21/c'
_cod_database_code 7705100
_shelx_shelxl_version_number 2018/3
_shelx_space_group_comment
; 
The symmetry employed for this shelxl refinement is uniquely defined 
by the following loop, which should always be used as a source of 
symmetry information in preference to the above space-group names. 
They are only intended as comments. 
;
_shelx_estimated_absorpt_t_min 0.534
_shelx_estimated_absorpt_t_max 0.932

loop_
_space_group_symop_operation_xyz
'x, y, z'
'-x, y+1/2, -z+1/2'
'-x, -y, -z'
'x, -y-1/2, z-1/2'

loop_
_atom_site_label
_atom_site_type_symbol
_atom_site_fract_x
_atom_site_fract_y
_atom_site_fract_z
_atom_site_U_iso_or_equiv
_atom_site_adp_type
_atom_site_occupancy
_atom_site_site_symmetry_order
_atom_site_calc_flag
_atom_site_refinement_flags_posn
_atom_site_refinement_flags_adp
_atom_site_refinement_flags_occupancy
_atom_site_disorder_assembly
_atom_site_disorder_group
Ti1 Ti 0.60482(6) 0.62566(5) 0.64185(4) 0.0683(4) Uani 1 1 d . . . . .
Ti2 Ti 0.63000(6) 0.79842(5) 0.64447(4) 0.0683(4) Uani 1 1 d . . . . .
Ti3 Ti 0.76803(5) 0.77492(4) 0.59819(3) 0.0531(3) Uani 1 1 d . . . . .
Ti4 Ti 0.74536(5) 0.60149(4) 0.59989(3) 0.0555(3) Uani 1 1 d . . . . .
Ti5 Ti 0.83318(6) 0.58784(5) 0.52236(3) 0.0596(3) Uani 1 1 d . . . . .
Ti6 Ti 0.85341(5) 0.75515(5) 0.51974(3) 0.0575(3) Uani 1 1 d . . . . .
Ti7 Ti 0.68787(5) 0.78388(5) 0.49835(3) 0.0579(3) Uani 1 1 d . . . . .
Ti8 Ti 0.66642(6) 0.60675(5) 0.49734(3) 0.0623(3) Uani 1 1 d . . . . .
F1 F 0.6552(2) 0.65063(18) 0.68852(11) 0.0882(12) Uani 1 1 d . . . . .
F2 F 0.57174(19) 0.61465(16) 0.59257(11) 0.0818(12) Uani 1 1 d . . . . .
F3 F 0.60944(16) 0.71277(14) 0.63037(10) 0.0639(9) Uani 1 1 d . . . . .
F4 F 0.68056(16) 0.62559(14) 0.62273(10) 0.0664(10) Uani 1 1 d . . . . .
F5 F 0.67740(18) 0.76348(17) 0.68677(10) 0.0767(11) Uani 1 1 d . . . . .
F6 F 0.59308(18) 0.81545(16) 0.59664(12) 0.0834(12) Uani 1 1 d . . . . .
F7 F 0.69835(15) 0.77688(14) 0.62041(9) 0.0607(9) Uani 1 1 d . . . . .
F8 F 0.74836(15) 0.68878(13) 0.58997(9) 0.0560(8) Uani 1 1 d . . . . .
F9 F 0.82415(15) 0.76475(13) 0.56694(9) 0.0571(9) Uani 1 1 d . . . . .
F10 F 0.71024(15) 0.78405(13) 0.55240(9) 0.0554(8) Uani 1 1 d . . . . .
F11 F 0.80102(16) 0.59061(13) 0.56870(9) 0.0616(9) Uani 1 1 d . . . . .
F12 F 0.68750(15) 0.60295(13) 0.55255(9) 0.0605(9) Uani 1 1 d . . . . .
F13 F 0.85342(18) 0.59528(15) 0.47785(10) 0.0769(11) Uani 1 1 d . . . . .
F14 F 0.82216(16) 0.67432(14) 0.52328(9) 0.0661(10) Uani 1 1 d . . . . .
F15 F 0.74909(16) 0.59272(13) 0.49914(9) 0.0638(10) Uani 1 1 d . . . . .
F16 F 0.86829(17) 0.73655(15) 0.47499(10) 0.0714(10) Uani 1 1 d . . . . .
F17 F 0.77129(16) 0.77202(13) 0.49862(9) 0.0602(9) Uani 1 1 d . . . . .
F18 F 0.61167(16) 0.78444(15) 0.50594(10) 0.0675(10) Uani 1 1 d . . . . .
F19 F 0.68612(16) 0.69370(13) 0.50667(9) 0.0615(9) Uani 1 1 d . . . . .
F20 F 0.59243(16) 0.62666(14) 0.50475(10) 0.0716(10) Uani 1 1 d . . . . .
Ca1 Ca 0.61868(7) 0.70770(6) 0.56081(4) 0.0754(4) Uani 1 1 d . . . . .
Na1 Na 0.7096(3) 0.5423(3) 0.7120(2) 0.234(3) Uani 1 1 d . . . . .
Na2 Na 0.4953(4) 0.7218(6) 0.5436(4) 0.339(6) Uani 1 1 d . . . . .
O1 O 0.6139(2) 0.54769(18) 0.65366(12) 0.0694(12) Uani 1 1 d . . . . .
O2 O 0.5376(2) 0.6367(2) 0.65621(14) 0.0799(14) Uani 1 1 d . . . . .
O3 O 0.5659(2) 0.8044(2) 0.66375(14) 0.0799(14) Uani 1 1 d . . . . .
O4 O 0.65768(19) 0.87409(17) 0.65349(12) 0.0636(11) Uani 1 1 d . . . . .
O5 O 0.77779(18) 0.85333(16) 0.60056(11) 0.0566(10) Uani 1 1 d . . . . .
O6 O 0.81573(19) 0.76010(16) 0.63901(11) 0.0581(11) Uani 1 1 d . . . . .
O7 O 0.79987(19) 0.61138(16) 0.63933(11) 0.0593(11) Uani 1 1 d . . . . .
O8 O 0.73226(18) 0.52480(16) 0.60679(11) 0.0584(11) Uani 1 1 d . . . . .
C1 C 0.5762(3) 0.4998(3) 0.65309(19) 0.0637(18) Uani 1 1 d . . . . .
C2 C 0.5811(3) 0.4548(3) 0.6284(2) 0.0664(18) Uani 1 1 d . . . . .
C3 C 0.5459(3) 0.4047(3) 0.6285(2) 0.074(2) Uani 1 1 d . . . . .
H3 H 0.548709 0.373706 0.611771 0.089 Uiso 1 1 calc R U . . .
C4 C 0.5070(3) 0.3984(3) 0.6521(2) 0.072(2) Uani 1 1 d . . . . .
C5 C 0.5038(3) 0.4454(3) 0.6757(2) 0.074(2) Uani 1 1 d . . . . .
H5 H 0.477108 0.442375 0.691894 0.089 Uiso 1 1 calc R U . . .
C6 C 0.5376(3) 0.4971(3) 0.6769(2) 0.0654(18) Uani 1 1 d . . . . .
C7 C 0.4765(4) 0.3380(3) 0.6539(3) 0.085(2) Uani 1 1 d . . . . .
C8 C 0.4543(4) 0.3119(3) 0.6153(3) 0.103(3) Uani 1 1 d . . . . .
H8A H 0.434921 0.273787 0.617445 0.155 Uiso 1 1 calc R U . . .
H8B H 0.487359 0.305873 0.602991 0.155 Uiso 1 1 calc R U . . .
H8C H 0.426835 0.339770 0.601418 0.155 Uiso 1 1 calc R U . . .
C9 C 0.5217(4) 0.2939(3) 0.6721(3) 0.107(3) Uani 1 1 d . . . . .
H9A H 0.536352 0.306854 0.696943 0.160 Uiso 1 1 calc R U . . .
H9B H 0.553889 0.292058 0.658722 0.160 Uiso 1 1 calc R U . . .
H9C H 0.503979 0.254496 0.672464 0.160 Uiso 1 1 calc R U . . .
C10 C 0.4251(4) 0.3421(3) 0.6719(3) 0.100(3) Uani 1 1 d . . . . .
H10A H 0.437655 0.352846 0.697290 0.149 Uiso 1 1 calc R U . . .
H10B H 0.405159 0.303618 0.670304 0.149 Uiso 1 1 calc R U . . .
H10C H 0.398496 0.372570 0.659878 0.149 Uiso 1 1 calc R U . . .
C11 C 0.5362(3) 0.5434(3) 0.70611(19) 0.0713(19) Uani 1 1 d . . . . .
H11A H 0.531487 0.522005 0.728387 0.086 Uiso 1 1 calc R U . . .
H11B H 0.574771 0.562808 0.711006 0.086 Uiso 1 1 calc R U . . .
C12 C 0.4948(3) 0.6389(3) 0.67596(19) 0.0660(18) Uani 1 1 d . . . . .
C13 C 0.4907(3) 0.5922(3) 0.69992(19) 0.0648(18) Uani 1 1 d . . . . .
C14 C 0.4478(3) 0.5959(3) 0.72092(19) 0.0673(19) Uani 1 1 d . . . . .
H14 H 0.444288 0.564386 0.737200 0.081 Uiso 1 1 calc R U . . .
C15 C 0.4095(3) 0.6438(3) 0.71918(19) 0.0647(18) Uani 1 1 d . . . . .
C16 C 0.4149(3) 0.6882(3) 0.69401(18) 0.0638(18) Uani 1 1 d . . . . .
H16 H 0.388520 0.720683 0.691770 0.077 Uiso 1 1 calc R U . . .
C17 C 0.4566(3) 0.6874(3) 0.67223(19) 0.0619(17) Uani 1 1 d . . . . .
C18 C 0.3671(3) 0.6536(3) 0.74487(19) 0.0672(19) Uani 1 1 d . . . . .
C19 C 0.3075(3) 0.6728(3) 0.7251(2) 0.080(2) Uani 1 1 d . . . . .
H19A H 0.290773 0.641337 0.708469 0.119 Uiso 1 1 calc R U . . .
H19B H 0.311222 0.709337 0.711492 0.119 Uiso 1 1 calc R U . . .
H19C H 0.281996 0.680242 0.742675 0.119 Uiso 1 1 calc R U . . .
C20 C 0.3593(4) 0.5983(3) 0.7674(2) 0.081(2) Uani 1 1 d . . . . .
H20A H 0.328478 0.605616 0.781409 0.122 Uiso 1 1 calc R U . . .
H20B H 0.395765 0.589858 0.783938 0.122 Uiso 1 1 calc R U . . .
H20C H 0.348813 0.564268 0.751385 0.122 Uiso 1 1 calc R U . . .
C21 C 0.3929(4) 0.7033(3) 0.7711(2) 0.078(2) Uani 1 1 d . . . . .
H21A H 0.367743 0.709984 0.788869 0.118 Uiso 1 1 calc R U . . .
H21B H 0.395775 0.740085 0.757490 0.118 Uiso 1 1 calc R U . . .
H21C H 0.431690 0.691565 0.783472 0.118 Uiso 1 1 calc R U . . .
C22 C 0.4613(3) 0.7382(2) 0.64604(17) 0.0606(17) Uani 1 1 d . . . . .
H22A H 0.426943 0.737217 0.626440 0.073 Uiso 1 1 calc R U . . .
H22B H 0.496145 0.731743 0.634979 0.073 Uiso 1 1 calc R U . . .
C23 C 0.5180(3) 0.8289(3) 0.67273(18) 0.0594(16) Uani 1 1 d . . . . .
C24 C 0.4654(3) 0.7996(3) 0.66366(17) 0.0595(17) Uani 1 1 d . . . . .
C25 C 0.4161(3) 0.8268(3) 0.67181(17) 0.0606(17) Uani 1 1 d . . . . .
H25 H 0.379514 0.808264 0.664329 0.073 Uiso 1 1 calc R U . . .
C26 C 0.4184(3) 0.8806(3) 0.69060(18) 0.0599(17) Uani 1 1 d . . . . .
C27 C 0.4728(3) 0.9075(3) 0.70011(18) 0.0638(18) Uani 1 1 d . . . . .
H27 H 0.475841 0.943666 0.713395 0.077 Uiso 1 1 calc R U . . .
C28 C 0.5225(3) 0.8833(3) 0.69076(19) 0.0645(18) Uani 1 1 d . . . . .
C29 C 0.3650(3) 0.9103(3) 0.7019(2) 0.074(2) Uani 1 1 d . . . . .
C30 C 0.3098(3) 0.8734(3) 0.6902(2) 0.076(2) Uani 1 1 d . . . . .
H30A H 0.276826 0.893528 0.697792 0.114 Uiso 1 1 calc R U . . .
H30B H 0.314891 0.833999 0.701387 0.114 Uiso 1 1 calc R U . . .
H30C H 0.302363 0.869192 0.663864 0.114 Uiso 1 1 calc R U . . .
C31 C 0.3760(4) 0.9166(4) 0.7438(2) 0.087(2) Uani 1 1 d . . . . .
H31A H 0.412845 0.937251 0.751903 0.131 Uiso 1 1 calc R U . . .
H31B H 0.377611 0.877000 0.754867 0.131 Uiso 1 1 calc R U . . .
H31C H 0.344274 0.939440 0.751083 0.131 Uiso 1 1 calc R U . . .
C32 C 0.3567(4) 0.9723(3) 0.6851(3) 0.100(3) Uani 1 1 d . . . . .
H32A H 0.352286 0.969052 0.658792 0.150 Uiso 1 1 calc R U . . .
H32B H 0.390664 0.996955 0.694310 0.150 Uiso 1 1 calc R U . . .
H32C H 0.321869 0.990685 0.691384 0.150 Uiso 1 1 calc R U . . .
C33 C 0.5799(3) 0.9156(3) 0.69958(19) 0.0659(18) Uani 1 1 d . . . . .
H33A H 0.578779 0.943357 0.719853 0.079 Uiso 1 1 calc R U . . .
H33B H 0.611241 0.886400 0.707427 0.079 Uiso 1 1 calc R U . . .
C34 C 0.6322(3) 0.9290(3) 0.64668(19) 0.0636(18) Uani 1 1 d . . . . .
C35 C 0.5932(3) 0.9499(3) 0.66759(19) 0.0646(18) Uani 1 1 d . . . . .
C36 C 0.5671(3) 1.0047(3) 0.6582(2) 0.0711(19) Uani 1 1 d . . . . .
H36 H 0.540227 1.019614 0.672217 0.085 Uiso 1 1 calc R U . . .
C37 C 0.5783(3) 1.0386(3) 0.6295(2) 0.0685(19) Uani 1 1 d . . . . .
C38 C 0.6202(3) 1.0173(3) 0.6105(2) 0.0677(18) Uani 1 1 d . . . . .
H38 H 0.630116 1.040534 0.591388 0.081 Uiso 1 1 calc R U . . .
C39 C 0.6474(3) 0.9632(3) 0.61880(19) 0.0624(17) Uani 1 1 d . . . . .
C40 C 0.5485(3) 1.0994(3) 0.6187(2) 0.076(2) Uani 1 1 d . . . . .
C41 C 0.5020(3) 1.1139(3) 0.6420(2) 0.087(2) Uani 1 1 d . . . . .
H41A H 0.482499 1.151257 0.633755 0.130 Uiso 1 1 calc R U . . .
H41B H 0.520724 1.117884 0.667358 0.130 Uiso 1 1 calc R U . . .
H41C H 0.473355 1.081696 0.639751 0.130 Uiso 1 1 calc R U . . .
C42 C 0.5946(4) 1.1495(3) 0.6245(2) 0.090(2) Uani 1 1 d . . . . .
H42A H 0.623273 1.142493 0.608964 0.135 Uiso 1 1 calc R U . . .
H42B H 0.614001 1.149751 0.649833 0.135 Uiso 1 1 calc R U . . .
H42C H 0.575588 1.187942 0.618483 0.135 Uiso 1 1 calc R U . . .
C43 C 0.5206(4) 1.0977(4) 0.5789(2) 0.096(3) Uani 1 1 d . . . . .
H43A H 0.550669 1.090910 0.564221 0.144 Uiso 1 1 calc R U . . .
H43B H 0.501158 1.135630 0.572005 0.144 Uiso 1 1 calc R U . . .
H43C H 0.492102 1.065357 0.574775 0.144 Uiso 1 1 calc R U . . .
C44 C 0.6942(3) 0.9428(3) 0.59881(18) 0.0624(18) Uani 1 1 d . . . . .
H44A H 0.687049 0.900731 0.591524 0.075 Uiso 1 1 calc R U . . .
H44B H 0.692332 0.966792 0.576608 0.075 Uiso 1 1 calc R U . . .
C45 C 0.7955(3) 0.9027(2) 0.62161(16) 0.0543(16) Uani 1 1 d . . . . .
C46 C 0.7530(3) 0.9482(2) 0.62109(17) 0.0554(16) Uani 1 1 d . . . . .
C47 C 0.7712(3) 0.9974(3) 0.64245(18) 0.0602(17) Uani 1 1 d . . . . .
H47 H 0.743727 1.028183 0.643579 0.072 Uiso 1 1 calc R U . . .
C48 C 0.8266(3) 1.0047(2) 0.66216(17) 0.0575(16) Uani 1 1 d . . . . .
C49 C 0.8659(3) 0.9586(2) 0.66108(17) 0.0556(16) Uani 1 1 d . . . . .
H49 H 0.904087 0.962626 0.674539 0.067 Uiso 1 1 calc R U . . .
C50 C 0.8518(3) 0.9066(2) 0.64115(16) 0.0528(15) Uani 1 1 d . . . . .
C51 C 0.8408(3) 1.0607(3) 0.6851(2) 0.0689(19) Uani 1 1 d . . . . .
C52 C 0.8297(4) 1.1162(3) 0.6605(2) 0.090(3) Uani 1 1 d . . . . .
H52A H 0.852354 1.112887 0.641020 0.135 Uiso 1 1 calc R U . . .
H52B H 0.841578 1.152007 0.674711 0.135 Uiso 1 1 calc R U . . .
H52C H 0.788335 1.118706 0.650093 0.135 Uiso 1 1 calc R U . . .
C53 C 0.8025(4) 1.0634(4) 0.7137(2) 0.103(3) Uani 1 1 d . . . . .
H53A H 0.761640 1.062599 0.701986 0.155 Uiso 1 1 calc R U . . .
H53B H 0.810509 1.100167 0.727639 0.155 Uiso 1 1 calc R U . . .
H53C H 0.810793 1.029097 0.729843 0.155 Uiso 1 1 calc R U . . .
C54 C 0.9053(4) 1.0627(3) 0.7034(2) 0.086(2) Uani 1 1 d . . . . .
H54A H 0.913554 1.029498 0.720480 0.130 Uiso 1 1 calc R U . . .
H54B H 0.913406 1.100341 0.716439 0.130 Uiso 1 1 calc R U . . .
H54C H 0.929923 1.059340 0.685033 0.130 Uiso 1 1 calc R U . . .
C55 C 0.8963(3) 0.8571(3) 0.64106(17) 0.0584(16) Uani 1 1 d . . . . .
H55A H 0.887598 0.835567 0.617794 0.070 Uiso 1 1 calc R U . . .
H55B H 0.935415 0.874972 0.643002 0.070 Uiso 1 1 calc R U . . .
C56 C 0.8547(3) 0.7686(2) 0.66992(17) 0.0555(16) Uani 1 1 d . . . . .
C57 C 0.8968(3) 0.8132(3) 0.67170(17) 0.0546(16) Uani 1 1 d . . . . .
C58 C 0.9382(3) 0.8180(3) 0.70287(19) 0.0652(18) Uani 1 1 d . . . . .
H58 H 0.967213 0.847870 0.704180 0.078 Uiso 1 1 calc R U . . .
C59 C 0.9385(3) 0.7797(3) 0.73289(19) 0.0672(19) Uani 1 1 d . . . . .
C60 C 0.8946(3) 0.7375(3) 0.72981(18) 0.0648(18) Uani 1 1 d . . . . .
H60 H 0.893653 0.711400 0.749531 0.078 Uiso 1 1 calc R U . . .
C61 C 0.8524(3) 0.7318(2) 0.69963(17) 0.0554(16) Uani 1 1 d . . . . .
C62 C 0.9848(4) 0.7811(3) 0.7672(2) 0.082(2) Uani 1 1 d . . . . .
C63 C 1.0261(4) 0.8337(3) 0.7679(2) 0.094(3) Uani 1 1 d . . . . .
H63A H 1.048216 0.829568 0.748262 0.141 Uiso 1 1 calc R U . . .
H63B H 1.052837 0.834566 0.791074 0.141 Uiso 1 1 calc R U . . .
H63C H 1.003649 0.870714 0.764762 0.141 Uiso 1 1 calc R U . . .
C64 C 0.9541(5) 0.7851(4) 0.8005(2) 0.110(3) Uani 1 1 d . . . . .
H64A H 0.927066 0.818732 0.797463 0.165 Uiso 1 1 calc R U . . .
H64B H 0.983261 0.790878 0.822354 0.165 Uiso 1 1 calc R U . . .
H64C H 0.932705 0.748204 0.802584 0.165 Uiso 1 1 calc R U . . .
C65 C 1.0207(4) 0.7234(3) 0.7697(2) 0.102(3) Uani 1 1 d . . . . .
H65A H 0.995090 0.689120 0.770387 0.153 Uiso 1 1 calc R U . . .
H65B H 1.050359 0.724060 0.791620 0.153 Uiso 1 1 calc R U . . .
H65C H 1.039638 0.720212 0.748504 0.153 Uiso 1 1 calc R U . . .
C66 C 0.8022(3) 0.6885(3) 0.69903(17) 0.0587(16) Uani 1 1 d . . . . .
H66A H 0.781220 0.698476 0.718865 0.070 Uiso 1 1 calc R U . . .
H66B H 0.774683 0.692886 0.675947 0.070 Uiso 1 1 calc R U . . .
C67 C 0.8225(3) 0.5889(3) 0.67280(17) 0.0564(16) Uani 1 1 d . . . . .
C68 C 0.8225(3) 0.6255(3) 0.70307(17) 0.0572(16) Uani 1 1 d . . . . .
C69 C 0.8413(3) 0.6014(3) 0.73702(18) 0.0632(17) Uani 1 1 d . . . . .
H69 H 0.839733 0.625299 0.757608 0.076 Uiso 1 1 calc R U . . .
C70 C 0.8627(3) 0.5432(3) 0.74232(18) 0.0665(18) Uani 1 1 d . . . . .
C71 C 0.8641(3) 0.5107(3) 0.71155(19) 0.0653(18) Uani 1 1 d . . . . .
H71 H 0.879328 0.471534 0.714327 0.078 Uiso 1 1 calc R U . . .
C72 C 0.8448(3) 0.5313(2) 0.67670(18) 0.0594(17) Uani 1 1 d . . . . .
C73 C 0.8799(3) 0.5175(3) 0.7801(2) 0.085(2) Uani 1 1 d D U . . .
C74 C 0.9378(7) 0.4828(9) 0.7860(7) 0.086(5) Uani 0.60(3) 1 d D U P A 1
H74A H 0.946111 0.467663 0.810821 0.128 Uiso 0.60(3) 1 calc R U P A 1
H74B H 0.934780 0.449458 0.769069 0.128 Uiso 0.60(3) 1 calc R U P A 1
H74C H 0.969236 0.509353 0.781978 0.128 Uiso 0.60(3) 1 calc R U P A 1
C75 C 0.8792(13) 0.5612(9) 0.8115(4) 0.119(6) Uani 0.60(3) 1 d D U P A 1
H75A H 0.890964 0.540387 0.834502 0.178 Uiso 0.60(3) 1 calc R U P A 1
H75B H 0.906349 0.593899 0.809818 0.178 Uiso 0.60(3) 1 calc R U P A 1
H75C H 0.839971 0.577246 0.810169 0.178 Uiso 0.60(3) 1 calc R U P A 1
C76 C 0.8291(8) 0.4732(11) 0.7846(6) 0.103(5) Uani 0.60(3) 1 d D U P A 1
H76A H 0.837449 0.454851 0.808575 0.155 Uiso 0.60(3) 1 calc R U P A 1
H76B H 0.792417 0.495138 0.781932 0.155 Uiso 0.60(3) 1 calc R U P A 1
H76C H 0.826041 0.442189 0.766076 0.155 Uiso 0.60(3) 1 calc R U P A 1
C74X C 0.9257(11) 0.4680(12) 0.7779(10) 0.072(7) Uani 0.40(3) 1 d D U P A 2
H74D H 0.957380 0.484252 0.767005 0.108 Uiso 0.40(3) 1 calc R U P A 2
H74E H 0.941282 0.453405 0.802234 0.108 Uiso 0.40(3) 1 calc R U P A 2
H74F H 0.907249 0.435044 0.763069 0.108 Uiso 0.40(3) 1 calc R U P A 2
C75X C 0.9150(18) 0.5682(8) 0.8026(8) 0.115(9) Uani 0.40(3) 1 d D U P A 2
H75D H 0.947815 0.579770 0.791162 0.172 Uiso 0.40(3) 1 calc R U P A 2
H75E H 0.889624 0.602654 0.803504 0.172 Uiso 0.40(3) 1 calc R U P A 2
H75F H 0.929473 0.554033 0.827132 0.172 Uiso 0.40(3) 1 calc R U P A 2
C76X C 0.8286(12) 0.4979(16) 0.7965(10) 0.109(7) Uani 0.40(3) 1 d D U P A 2
H76D H 0.842399 0.481827 0.820734 0.163 Uiso 0.40(3) 1 calc R U P A 2
H76E H 0.803135 0.532002 0.798172 0.163 Uiso 0.40(3) 1 calc R U P A 2
H76F H 0.806946 0.467093 0.781329 0.163 Uiso 0.40(3) 1 calc R U P A 2
C77 C 0.8442(3) 0.4906(3) 0.64478(18) 0.0622(17) Uani 1 1 d . . . . .
H77A H 0.879588 0.465675 0.648439 0.075 Uiso 1 1 calc R U . . .
H77B H 0.843117 0.514294 0.622509 0.075 Uiso 1 1 calc R U . . .
C78 C 0.7361(3) 0.4706(2) 0.62396(16) 0.0555(16) Uani 1 1 d . . . . .
C79 C 0.7904(3) 0.4515(2) 0.64136(17) 0.0529(15) Uani 1 1 d . . . . .
C80 C 0.7944(3) 0.3958(3) 0.65892(17) 0.0592(16) Uani 1 1 d . . . . .
H80 H 0.831419 0.381170 0.669868 0.071 Uiso 1 1 calc R U . . .
C81 C 0.7451(3) 0.3619(2) 0.66052(17) 0.0567(16) Uani 1 1 d . . . . .
C82 C 0.6922(3) 0.3831(3) 0.64283(18) 0.0607(17) Uani 1 1 d . . . . .
H82 H 0.658523 0.359902 0.643559 0.073 Uiso 1 1 calc R U . . .
C83 C 0.6857(3) 0.4367(3) 0.62398(17) 0.0566(16) Uani 1 1 d . . . . .
C84 C 0.7486(3) 0.3056(3) 0.68337(19) 0.0662(19) Uani 1 1 d . . . . .
C85 C 0.7161(3) 0.2535(3) 0.66173(19) 0.074(2) Uani 1 1 d . . . . .
H85A H 0.675075 0.263964 0.654355 0.112 Uiso 1 1 calc R U . . .
H85B H 0.719453 0.217808 0.676873 0.112 Uiso 1 1 calc R U . . .
H85C H 0.733274 0.245818 0.640261 0.112 Uiso 1 1 calc R U . . .
C86 C 0.8117(3) 0.2856(3) 0.6979(2) 0.081(2) Uani 1 1 d . . . . .
H86A H 0.832077 0.279158 0.677633 0.121 Uiso 1 1 calc R U . . .
H86B H 0.811264 0.248530 0.711516 0.121 Uiso 1 1 calc R U . . .
H86C H 0.831787 0.316519 0.713772 0.121 Uiso 1 1 calc R U . . .
C87 C 0.7192(4) 0.3195(3) 0.7156(2) 0.080(2) Uani 1 1 d . . . . .
H87A H 0.738365 0.353618 0.728810 0.120 Uiso 1 1 calc R U . . .
H87B H 0.722172 0.284839 0.731590 0.120 Uiso 1 1 calc R U . . .
H87C H 0.678177 0.328822 0.706909 0.120 Uiso 1 1 calc R U . . .
C88 C 0.6268(3) 0.4574(3) 0.60510(19) 0.0664(19) Uani 1 1 d . . . . .
H88A H 0.630124 0.498823 0.596836 0.080 Uiso 1 1 calc R U . . .
H88B H 0.614412 0.432367 0.583460 0.080 Uiso 1 1 calc R U . . .
O9 O 0.8287(2) 0.50851(17) 0.52342(12) 0.0658(12) Uani 1 1 d . . . . .
O10 O 0.9050(2) 0.59540(17) 0.54907(12) 0.0620(11) Uani 1 1 d . . . . .
O11 O 0.9214(2) 0.73308(17) 0.54634(12) 0.0612(11) Uani 1 1 d . . . . .
O12 O 0.86885(19) 0.83282(17) 0.51867(12) 0.0613(11) Uani 1 1 d . . . . .
O13 O 0.69826(19) 0.86399(17) 0.49785(11) 0.0586(11) Uani 1 1 d . . . . .
O14 O 0.6737(2) 0.77338(17) 0.45081(12) 0.0663(12) Uani 1 1 d . . . . .
O15 O 0.6572(2) 0.61911(17) 0.44956(12) 0.0682(12) Uani 1 1 d . . . . .
O16 O 0.6537(2) 0.52608(17) 0.49539(12) 0.0666(12) Uani 1 1 d . . . . .
C89 C 0.8396(3) 0.4542(3) 0.53946(18) 0.0629(18) Uani 1 1 d . . . . .
C90 C 0.7927(3) 0.4194(3) 0.54610(17) 0.0617(17) Uani 1 1 d . . . . .
C91 C 0.8058(4) 0.3636(3) 0.56050(17) 0.0665(19) Uani 1 1 d . . . . .
H91 H 0.775089 0.339972 0.566251 0.080 Uiso 1 1 calc R U . . .
C92 C 0.8620(4) 0.3402(3) 0.56706(18) 0.069(2) Uani 1 1 d . . . . .
C93 C 0.9068(4) 0.3775(3) 0.56135(18) 0.0691(19) Uani 1 1 d . . . . .
H93 H 0.945582 0.363409 0.567026 0.083 Uiso 1 1 calc R U . . .
C94 C 0.8969(3) 0.4346(3) 0.54767(18) 0.0629(18) Uani 1 1 d . . . . .
C95 C 0.8760(4) 0.2765(3) 0.5804(2) 0.083(2) Uani 1 1 d . . . . .
C96 C 0.8208(5) 0.2446(4) 0.5865(4) 0.151(5) Uani 1 1 d . . . . .
H96A H 0.827910 0.201630 0.588258 0.227 Uiso 1 1 calc R U . . .
H96B H 0.789246 0.252737 0.566212 0.227 Uiso 1 1 calc R U . . .
H96C H 0.809759 0.258874 0.608924 0.227 Uiso 1 1 calc R U . . .
C97 C 0.8987(7) 0.2427(4) 0.5522(3) 0.188(7) Uani 1 1 d . . . . .
H97A H 0.937456 0.257532 0.550310 0.283 Uiso 1 1 calc R U . . .
H97B H 0.872620 0.247820 0.528973 0.283 Uiso 1 1 calc R U . . .
H97C H 0.901184 0.200437 0.558600 0.283 Uiso 1 1 calc R U . . .
C98 C 0.9148(6) 0.2765(4) 0.6151(3) 0.169(6) Uani 1 1 d . . . . .
H98A H 0.913915 0.237403 0.626435 0.253 Uiso 1 1 calc R U . . .
H98B H 0.902217 0.306934 0.630679 0.253 Uiso 1 1 calc R U . . .
H98C H 0.954388 0.285289 0.611535 0.253 Uiso 1 1 calc R U . . .
C99 C 0.9471(3) 0.4759(3) 0.5451(2) 0.072(2) Uani 1 1 d . . . . .
H99A H 0.981756 0.452082 0.542708 0.087 Uiso 1 1 calc R U . . .
H99B H 0.937114 0.501144 0.523388 0.087 Uiso 1 1 calc R U . . .
C100 C 0.9377(3) 0.5716(3) 0.57938(19) 0.0618(17) Uani 1 1 d . . . . .
C101 C 0.9608(3) 0.5149(3) 0.5782(2) 0.0656(18) Uani 1 1 d . . . . .
C102 C 0.9953(3) 0.4928(3) 0.6092(2) 0.073(2) Uani 1 1 d . . . . .
H102 H 1.012140 0.454469 0.608270 0.087 Uiso 1 1 calc R U . . .
C103 C 1.0065(3) 0.5242(3) 0.6417(2) 0.0714(19) Uani 1 1 d . . . . .
C104 C 0.9822(3) 0.5805(3) 0.6420(2) 0.0680(19) Uani 1 1 d . . . . .
H104 H 0.988781 0.602628 0.663788 0.082 Uiso 1 1 calc R U . . .
C105 C 0.9482(3) 0.6059(3) 0.61121(19) 0.0616(17) Uani 1 1 d . . . . .
C106 C 1.0456(3) 0.5000(3) 0.6763(2) 0.075(2) Uani 1 1 d . . . . .
C107 C 1.0664(4) 0.4375(3) 0.6713(3) 0.106(3) Uani 1 1 d . . . . .
H10D H 1.092275 0.424589 0.693399 0.158 Uiso 1 1 calc R U . . .
H10E H 1.087499 0.436591 0.651082 0.158 Uiso 1 1 calc R U . . .
H10F H 1.032959 0.410609 0.666321 0.158 Uiso 1 1 calc R U . . .
C108 C 1.0982(4) 0.5408(4) 0.6853(3) 0.102(3) Uani 1 1 d . . . . .
H10G H 1.085370 0.580666 0.690870 0.154 Uiso 1 1 calc R U . . .
H10H H 1.118161 0.542890 0.664584 0.154 Uiso 1 1 calc R U . . .
H10I H 1.124801 0.525052 0.706261 0.154 Uiso 1 1 calc R U . . .
C109 C 1.0115(4) 0.4988(4) 0.7071(2) 0.111(3) Uani 1 1 d . . . . .
H10J H 0.979836 0.469934 0.701689 0.166 Uiso 1 1 calc R U . . .
H10K H 0.995434 0.538408 0.709971 0.166 Uiso 1 1 calc R U . . .
H10L H 1.037363 0.487420 0.729496 0.166 Uiso 1 1 calc R U . . .
C110 C 0.9262(3) 0.6685(2) 0.61227(18) 0.0591(17) Uani 1 1 d . . . . .
H11C H 0.914794 0.675727 0.635989 0.071 Uiso 1 1 calc R U . . .
H11D H 0.891140 0.673276 0.593441 0.071 Uiso 1 1 calc R U . . .
C111 C 0.9652(3) 0.7462(2) 0.57420(18) 0.0546(16) Uani 1 1 d . . . . .
C112 C 0.9712(3) 0.7146(3) 0.60628(18) 0.0569(16) Uani 1 1 d . . . . .
C113 C 1.0180(3) 0.7263(3) 0.63287(19) 0.0641(18) Uani 1 1 d . . . . .
H113 H 1.020984 0.705891 0.655224 0.077 Uiso 1 1 calc R U . . .
C114 C 1.0615(3) 0.7667(3) 0.6286(2) 0.0696(19) Uani 1 1 d . . . . .
C115 C 1.0528(3) 0.7992(3) 0.5970(2) 0.0653(18) Uani 1 1 d . . . . .
H115 H 1.080623 0.828610 0.593866 0.078 Uiso 1 1 calc R U . . .
C116 C 1.0054(3) 0.7910(3) 0.56945(19) 0.0601(17) Uani 1 1 d . . . . .
C117 C 1.1159(4) 0.7767(3) 0.6575(2) 0.084(2) Uani 1 1 d D U . . .
C118 C 1.1178(7) 0.7356(6) 0.6902(3) 0.107(4) Uani 0.711(10) 1 d D U P B 1
H11E H 1.082102 0.740400 0.700115 0.160 Uiso 0.711(10) 1 calc R U P B 1
H11F H 1.121269 0.694192 0.682754 0.160 Uiso 0.711(10) 1 calc R U P B 1
H11G H 1.151367 0.745947 0.708717 0.160 Uiso 0.711(10) 1 calc R U P B 1
C119 C 1.1691(5) 0.7718(6) 0.6409(3) 0.094(3) Uani 0.711(10) 1 d D U P B 1
H11H H 1.165798 0.798751 0.620153 0.141 Uiso 0.711(10) 1 calc R U P B 1
H11I H 1.203323 0.782571 0.658751 0.141 Uiso 0.711(10) 1 calc R U P B 1
H11J H 1.173224 0.730816 0.632788 0.141 Uiso 0.711(10) 1 calc R U P B 1
C120 C 1.1131(6) 0.8417(5) 0.6720(3) 0.100(4) Uani 0.711(10) 1 d D U P B 1
H12A H 1.078460 0.846181 0.683097 0.150 Uiso 0.711(10) 1 calc R U P B 1
H12B H 1.147856 0.849754 0.690075 0.150 Uiso 0.711(10) 1 calc R U P B 1
H12C H 1.111144 0.869868 0.651981 0.150 Uiso 0.711(10) 1 calc R U P B 1
C18X C 1.1451(12) 0.7146(8) 0.6656(9) 0.092(7) Uani 0.289(10) 1 d D U P B 2
H18A H 1.117821 0.687502 0.674382 0.138 Uiso 0.289(10) 1 calc R U P B 2
H18B H 1.155603 0.698385 0.643496 0.138 Uiso 0.289(10) 1 calc R U P B 2
H18C H 1.180062 0.718806 0.684070 0.138 Uiso 0.289(10) 1 calc R U P B 2
C19X C 1.1585(11) 0.8170(11) 0.6442(8) 0.092(7) Uani 0.289(10) 1 d D U P B 2
H19D H 1.168365 0.800724 0.621863 0.138 Uiso 0.289(10) 1 calc R U P B 2
H19E H 1.141260 0.856533 0.639367 0.138 Uiso 0.289(10) 1 calc R U P B 2
H19F H 1.193773 0.820055 0.662512 0.138 Uiso 0.289(10) 1 calc R U P B 2
C20X C 1.0968(12) 0.7967(13) 0.6920(6) 0.099(7) Uani 0.289(10) 1 d D U P B 2
H20D H 1.069139 0.767876 0.698677 0.149 Uiso 0.289(10) 1 calc R U P B 2
H20E H 1.130755 0.799287 0.711366 0.149 Uiso 0.289(10) 1 calc R U P B 2
H20F H 1.078242 0.835764 0.688221 0.149 Uiso 0.289(10) 1 calc R U P B 2
C121 C 0.9942(3) 0.8297(3) 0.53582(18) 0.0610(17) Uani 1 1 d . . . . .
H12D H 0.973828 0.805993 0.515243 0.073 Uiso 1 1 calc R U . . .
H12E H 1.031795 0.842860 0.529901 0.073 Uiso 1 1 calc R U . . .
C122 C 0.8974(3) 0.8829(3) 0.53342(17) 0.0585(17) Uani 1 1 d . . . . .
C123 C 0.9577(3) 0.8840(3) 0.54122(18) 0.0605(17) Uani 1 1 d . . . . .
C124 C 0.9847(3) 0.9366(3) 0.55451(17) 0.0598(17) Uani 1 1 d . . . . .
H124 H 1.025909 0.938683 0.558952 0.072 Uiso 1 1 calc R U . . .
C125 C 0.9530(3) 0.9865(3) 0.56150(17) 0.0615(17) Uani 1 1 d . . . . .
C126 C 0.8926(3) 0.9817(3) 0.55460(16) 0.0573(16) Uani 1 1 d . . . . .
H126 H 0.870217 1.014774 0.559879 0.069 Uiso 1 1 calc R U . . .
C127 C 0.8639(3) 0.9310(2) 0.54042(16) 0.0562(16) Uani 1 1 d . . . . .
C128 C 0.9827(3) 1.0450(3) 0.5746(2) 0.0709(19) Uani 1 1 d . . . . .
C129 C 1.0494(4) 1.0381(4) 0.5855(3) 0.126(4) Uani 1 1 d . . . . .
H12F H 1.058274 1.007671 0.604273 0.188 Uiso 1 1 calc R U . . .
H12G H 1.066505 1.076100 0.594659 0.188 Uiso 1 1 calc R U . . .
H12H H 1.065747 1.026142 0.564313 0.188 Uiso 1 1 calc R U . . .
C130 C 0.9718(5) 1.0902(3) 0.5437(2) 0.110(3) Uani 1 1 d . . . . .
H13A H 0.986780 1.074454 0.522901 0.165 Uiso 1 1 calc R U . . .
H13B H 0.991639 1.127552 0.551578 0.165 Uiso 1 1 calc R U . . .
H13C H 0.929988 1.097470 0.536881 0.165 Uiso 1 1 calc R U . . .
C131 C 0.9588(5) 1.0697(4) 0.6061(3) 0.122(4) Uani 1 1 d . . . . .
H13D H 0.917274 1.077936 0.598679 0.184 Uiso 1 1 calc R U . . .
H13E H 0.979222 1.106625 0.614338 0.184 Uiso 1 1 calc R U . . .
H13F H 0.964386 1.040671 0.625825 0.184 Uiso 1 1 calc R U . . .
C132 C 0.7990(3) 0.9270(3) 0.53338(17) 0.0605(17) Uani 1 1 d . . . . .
H13G H 0.787900 0.886344 0.539690 0.073 Uiso 1 1 calc R U . . .
H13H H 0.783922 0.954934 0.549819 0.073 Uiso 1 1 calc R U . . .
C133 C 0.7202(3) 0.9092(2) 0.47917(17) 0.0566(16) Uani 1 1 d . . . . .
C134 C 0.7694(3) 0.9401(2) 0.49563(17) 0.0542(16) Uani 1 1 d . . . . .
C135 C 0.7873(3) 0.9872(2) 0.47653(18) 0.0613(17) Uani 1 1 d . . . . .
H135 H 0.820672 1.008830 0.487534 0.074 Uiso 1 1 calc R U . . .
C136 C 0.7598(3) 1.0048(3) 0.44234(17) 0.0610(17) Uani 1 1 d . . . . .
C137 C 0.7122(3) 0.9713(3) 0.42705(19) 0.0646(18) Uani 1 1 d . . . . .
H137 H 0.692296 0.981803 0.403652 0.078 Uiso 1 1 calc R U . . .
C138 C 0.6920(3) 0.9229(3) 0.44431(18) 0.0576(16) Uani 1 1 d . . . . .
C139 C 0.7790(3) 1.0587(3) 0.42291(19) 0.0682(19) Uani 1 1 d . . . . .
C140 C 0.8308(4) 1.0909(3) 0.4453(2) 0.089(2) Uani 1 1 d . . . . .
H14A H 0.821129 1.102643 0.468539 0.133 Uiso 1 1 calc R U . . .
H14B H 0.840026 1.126321 0.432257 0.133 Uiso 1 1 calc R U . . .
H14C H 0.864445 1.064184 0.449319 0.133 Uiso 1 1 calc R U . . .
C141 C 0.7949(3) 1.0390(3) 0.3871(2) 0.079(2) Uani 1 1 d . . . . .
H14D H 0.826469 1.009833 0.391653 0.119 Uiso 1 1 calc R U . . .
H14E H 0.807585 1.073603 0.374647 0.119 Uiso 1 1 calc R U . . .
H14F H 0.760943 1.021007 0.371912 0.119 Uiso 1 1 calc R U . . .
C142 C 0.7276(4) 1.1032(3) 0.4159(2) 0.086(2) Uani 1 1 d . . . . .
H14G H 0.694163 1.084326 0.400716 0.129 Uiso 1 1 calc R U . . .
H14H H 0.739052 1.138544 0.403662 0.129 Uiso 1 1 calc R U . . .
H14I H 0.717020 1.114928 0.438980 0.129 Uiso 1 1 calc R U . . .
C143 C 0.6407(3) 0.8874(3) 0.42447(18) 0.0658(18) Uani 1 1 d . . . . .
H14J H 0.619825 0.868861 0.442300 0.079 Uiso 1 1 calc R U . . .
H14K H 0.613431 0.914683 0.409291 0.079 Uiso 1 1 calc R U . . .
C144 C 0.6805(3) 0.7861(3) 0.41676(18) 0.0608(17) Uani 1 1 d . . . . .
C145 C 0.6594(3) 0.8398(3) 0.40109(18) 0.0583(17) Uani 1 1 d . . . . .
C146 C 0.6610(3) 0.8486(3) 0.36491(19) 0.0688(19) Uani 1 1 d . . . . .
H146 H 0.646385 0.884694 0.353784 0.083 Uiso 1 1 calc R U . . .
C147 C 0.6832(3) 0.8064(3) 0.3445(2) 0.072(2) Uani 1 1 d . . . . .
C148 C 0.7082(3) 0.7553(3) 0.36185(19) 0.0672(18) Uani 1 1 d . . . . .
H148 H 0.726307 0.727359 0.348521 0.081 Uiso 1 1 calc R U . . .
C149 C 0.7074(3) 0.7444(3) 0.39780(19) 0.0619(17) Uani 1 1 d . . . . .
C150 C 0.6811(4) 0.8178(3) 0.3039(2) 0.083(2) Uani 1 1 d . . . . .
C151 C 0.7216(5) 0.8687(4) 0.2989(3) 0.112(3) Uani 1 1 d . . . . .
H15A H 0.712312 0.903418 0.312567 0.168 Uiso 1 1 calc R U . . .
H15B H 0.716825 0.878871 0.273271 0.168 Uiso 1 1 calc R U . . .
H15C H 0.761914 0.856657 0.307759 0.168 Uiso 1 1 calc R U . . .
C152 C 0.6980(5) 0.7638(4) 0.2849(2) 0.107(3) Uani 1 1 d . . . . .
H15D H 0.738338 0.753244 0.294783 0.161 Uiso 1 1 calc R U . . .
H15E H 0.694287 0.772288 0.259063 0.161 Uiso 1 1 calc R U . . .
H15F H 0.672461 0.730640 0.288416 0.161 Uiso 1 1 calc R U . . .
C153 C 0.6199(5) 0.8348(4) 0.2855(2) 0.113(3) Uani 1 1 d . . . . .
H15G H 0.592484 0.804298 0.290447 0.169 Uiso 1 1 calc R U . . .
H15H H 0.618586 0.837899 0.259446 0.169 Uiso 1 1 calc R U . . .
H15I H 0.609430 0.873177 0.294915 0.169 Uiso 1 1 calc R U . . .
C154 C 0.7377(3) 0.6896(3) 0.41755(19) 0.0672(18) Uani 1 1 d . . . . .
H15J H 0.779466 0.690440 0.415893 0.081 Uiso 1 1 calc R U . . .
H15K H 0.734659 0.691665 0.443406 0.081 Uiso 1 1 calc R U . . .
C155 C 0.6715(3) 0.6002(3) 0.41803(19) 0.0628(18) Uani 1 1 d . . . . .
C156 C 0.7118(3) 0.6321(3) 0.40210(19) 0.0629(18) Uani 1 1 d . . . . .
C157 C 0.7267(3) 0.6097(3) 0.3707(2) 0.073(2) Uani 1 1 d . . . . .
H157 H 0.755516 0.630121 0.360597 0.088 Uiso 1 1 calc R U . . .
C158 C 0.7019(3) 0.5589(3) 0.3532(2) 0.074(2) Uani 1 1 d . . . . .
C159 C 0.6604(4) 0.5302(3) 0.3690(2) 0.077(2) Uani 1 1 d . . . . .
H159 H 0.641268 0.496555 0.357008 0.092 Uiso 1 1 calc R U . . .
C160 C 0.6453(3) 0.5482(3) 0.4015(2) 0.0692(19) Uani 1 1 d . . . . .
C161 C 0.7185(4) 0.5372(4) 0.3181(2) 0.087(2) Uani 1 1 d . . . . .
C162 C 0.7686(5) 0.5700(4) 0.3072(3) 0.129(4) Uani 1 1 d . . . . .
H16A H 0.757839 0.611723 0.302381 0.193 Uiso 1 1 calc R U . . .
H16B H 0.778441 0.551876 0.285428 0.193 Uiso 1 1 calc R U . . .
H16C H 0.802302 0.567875 0.326826 0.193 Uiso 1 1 calc R U . . .
C163 C 0.6674(4) 0.5475(4) 0.2878(2) 0.101(3) Uani 1 1 d . . . . .
H16D H 0.634545 0.523010 0.291933 0.151 Uiso 1 1 calc R U . . .
H16E H 0.678261 0.536562 0.264745 0.151 Uiso 1 1 calc R U . . .
H16F H 0.656351 0.589548 0.287324 0.151 Uiso 1 1 calc R U . . .
C164 C 0.7339(4) 0.4712(4) 0.3209(3) 0.112(3) Uani 1 1 d . . . . .
H16G H 0.763226 0.464341 0.342533 0.167 Uiso 1 1 calc R U . . .
H16H H 0.749424 0.459003 0.299474 0.167 Uiso 1 1 calc R U . . .
H16I H 0.699023 0.448011 0.322405 0.167 Uiso 1 1 calc R U . . .
C165 C 0.6051(3) 0.5112(3) 0.4196(2) 0.075(2) Uani 1 1 d . . . . .
H16J H 0.575690 0.491550 0.401228 0.089 Uiso 1 1 calc R U . . .
H16K H 0.584711 0.536827 0.434723 0.089 Uiso 1 1 calc R U . . .
C166 C 0.6662(3) 0.4751(3) 0.4783(2) 0.0673(19) Uani 1 1 d . . . . .
C167 C 0.6412(3) 0.4642(3) 0.4433(2) 0.076(2) Uani 1 1 d . . . . .
C168 C 0.6551(4) 0.4114(3) 0.4267(2) 0.089(3) Uani 1 1 d . . . . .
H168 H 0.637992 0.404123 0.402258 0.107 Uiso 1 1 calc R U . . .
C169 C 0.6933(4) 0.3695(3) 0.4449(2) 0.081(2) Uani 1 1 d . . . . .
C170 C 0.7164(3) 0.3823(3) 0.4804(2) 0.074(2) Uani 1 1 d . . . . .
H170 H 0.742328 0.354390 0.493598 0.089 Uiso 1 1 calc R U . . .
C171 C 0.7038(3) 0.4341(3) 0.49783(18) 0.0652(18) Uani 1 1 d . . . . .
C172 C 0.7065(4) 0.3100(3) 0.4276(2) 0.086(2) Uani 1 1 d . . . . .
C173 C 0.6978(4) 0.3142(3) 0.3869(2) 0.090(2) Uani 1 1 d . . . . .
H17A H 0.656821 0.322463 0.377225 0.135 Uiso 1 1 calc R U . . .
H17B H 0.708997 0.276547 0.376999 0.135 Uiso 1 1 calc R U . . .
H17C H 0.721854 0.346431 0.380014 0.135 Uiso 1 1 calc R U . . .
C174 C 0.7698(5) 0.2923(4) 0.4408(3) 0.142(5) Uani 1 1 d . . . . .
H17D H 0.777809 0.254679 0.429432 0.213 Uiso 1 1 calc R U . . .
H17E H 0.776729 0.287390 0.467050 0.213 Uiso 1 1 calc R U . . .
H17F H 0.795418 0.323349 0.434272 0.213 Uiso 1 1 calc R U . . .
C175 C 0.6668(5) 0.2635(3) 0.4387(2) 0.109(3) Uani 1 1 d . . . . .
H17G H 0.626406 0.276965 0.432310 0.164 Uiso 1 1 calc R U . . .
H17H H 0.676558 0.257285 0.464835 0.164 Uiso 1 1 calc R U . . .
H17I H 0.671527 0.226148 0.426186 0.164 Uiso 1 1 calc R U . . .
C176 C 0.7320(3) 0.4428(3) 0.53691(18) 0.0632(18) Uani 1 1 d . . . . .
H17J H 0.732413 0.485782 0.542558 0.076 Uiso 1 1 calc R U . . .
H17K H 0.707907 0.422738 0.552446 0.076 Uiso 1 1 calc R U . . .
N1 N 0.4554(8) 0.8243(7) 0.5677(5) 0.126(6) Uani 0.475(8) 1 d D U P C 1
C177 C 0.4539(10) 0.8731(8) 0.5799(5) 0.111(6) Uani 0.475(8) 1 d D U P C 1
C178 C 0.4559(9) 0.9273(7) 0.5968(4) 0.107(7) Uani 0.475(8) 1 d D U P C 1
H17L H 0.433965 0.925298 0.616631 0.160 Uiso 0.475(8) 1 calc R U P C 1
H17M H 0.438813 0.957719 0.579451 0.160 Uiso 0.475(8) 1 calc R U P C 1
H17N H 0.496391 0.937690 0.606401 0.160 Uiso 0.475(8) 1 calc R U P C 1
N1X N 0.5663(10) 0.8816(10) 0.5365(5) 0.223(13) Uani 0.525(8) 1 d D U P C 2
C77X C 0.5747(11) 0.9259(11) 0.5191(5) 0.204(12) Uani 0.525(8) 1 d D U P C 2
C78X C 0.5780(14) 0.9856(11) 0.5057(6) 0.216(13) Uani 0.525(8) 1 d D U P C 2
H78A H 0.539849 1.004658 0.503513 0.324 Uiso 0.525(8) 1 calc R U P C 2
H78B H 0.589600 0.984347 0.481944 0.324 Uiso 0.525(8) 1 calc R U P C 2
H78C H 0.606628 1.008324 0.522466 0.324 Uiso 0.525(8) 1 calc R U P C 2
N2 N 0.4563(8) 0.6273(8) 0.5297(7) 0.313(8) Uani 1 1 d D U . . .
C179 C 0.5008(7) 0.5943(7) 0.5387(5) 0.206(6) Uani 1 1 d D U . . .
C180 C 0.5395(4) 0.5341(4) 0.5366(3) 0.122(3) Uani 1 1 d D U . . .
H18D H 0.523542 0.511733 0.514706 0.183 Uiso 1 1 calc R U . . .
H18E H 0.538249 0.509294 0.557846 0.183 Uiso 1 1 calc R U . . .
H18F H 0.579776 0.545154 0.535940 0.183 Uiso 1 1 calc R U . . .
N3 N 0.8807(6) 0.7962(6) 0.3841(4) 0.223(6) Uani 1 1 d D U . . .
C181 C 0.8537(5) 0.8233(5) 0.4016(3) 0.124(4) Uani 1 1 d D U . . .
C182 C 0.8231(4) 0.8542(3) 0.4238(2) 0.090(2) Uani 1 1 d D U . . .
H18G H 0.786956 0.833060 0.425261 0.136 Uiso 1 1 calc R U . . .
H18H H 0.813907 0.894137 0.413962 0.136 Uiso 1 1 calc R U . . .
H18I H 0.846664 0.857469 0.448010 0.136 Uiso 1 1 calc R U . . .
N4 N 0.8720(5) 0.5457(6) 0.4052(3) 0.180(5) Uani 1 1 d D U . . .
C183 C 0.8371(5) 0.5165(6) 0.4179(3) 0.132(4) Uani 1 1 d D U . . .
C184 C 0.7936(4) 0.4898(4) 0.4331(2) 0.106(3) Uani 1 1 d D U . . .
H18J H 0.765327 0.519959 0.437302 0.159 Uiso 1 1 calc R U . . .
H18K H 0.810747 0.471270 0.456087 0.159 Uiso 1 1 calc R U . . .
H18L H 0.774129 0.459404 0.416612 0.159 Uiso 1 1 calc R U . . .
N5 N 0.8257(10) 0.8257(10) 0.7741(5) 0.326(10) Uani 1 1 d D U . . .
C185 C 0.8030(11) 0.8513(12) 0.7452(5) 0.302(10) Uani 1 1 d D U . . .
C186 C 0.7677(4) 0.8595(4) 0.7107(3) 0.106(3) Uani 1 1 d D U . . .
H18M H 0.751671 0.821151 0.701473 0.160 Uiso 1 1 calc R U . . .
H18N H 0.791319 0.876151 0.694059 0.160 Uiso 1 1 calc R U . . .
H18P H 0.735956 0.886930 0.712794 0.160 Uiso 1 1 calc R U . . .

loop_
_atom_site_aniso_label
_atom_site_aniso_U_11
_atom_site_aniso_U_22
_atom_site_aniso_U_33
_atom_site_aniso_U_23
_atom_site_aniso_U_13
_atom_site_aniso_U_12
Ti1 0.0756(9) 0.0461(6) 0.0867(9) 0.0106(6) 0.0241(7) 0.0021(6)
Ti2 0.0743(9) 0.0472(7) 0.0869(9) -0.0120(6) 0.0242(7) -0.0073(6)
Ti3 0.0668(8) 0.0371(5) 0.0556(7) -0.0003(5) 0.0118(6) -0.0026(5)
Ti4 0.0702(8) 0.0361(5) 0.0600(7) 0.0028(5) 0.0115(6) -0.0014(5)
Ti5 0.0786(9) 0.0374(6) 0.0636(8) -0.0012(5) 0.0151(6) 0.0001(6)
Ti6 0.0734(8) 0.0385(6) 0.0621(7) 0.0010(5) 0.0162(6) 0.0006(5)
Ti7 0.0730(8) 0.0397(6) 0.0588(7) 0.0032(5) 0.0060(6) -0.0001(5)
Ti8 0.0759(9) 0.0394(6) 0.0682(8) -0.0023(5) 0.0036(6) -0.0031(6)
F1 0.104(3) 0.075(3) 0.087(3) -0.002(2) 0.019(2) 0.006(2)
F2 0.096(3) 0.061(2) 0.087(3) 0.009(2) 0.012(2) -0.006(2)
F3 0.073(2) 0.0501(19) 0.070(2) 0.0012(17) 0.0178(19) -0.0020(17)
F4 0.083(3) 0.0427(18) 0.078(2) -0.0025(16) 0.025(2) -0.0027(17)
F5 0.087(3) 0.072(2) 0.070(3) 0.0069(19) 0.014(2) -0.008(2)
F6 0.090(3) 0.052(2) 0.101(3) -0.006(2) 0.000(2) -0.002(2)
F7 0.071(2) 0.0464(18) 0.067(2) 0.0016(16) 0.0188(19) -0.0025(17)
F8 0.069(2) 0.0399(17) 0.059(2) -0.0009(15) 0.0106(17) -0.0015(16)
F9 0.068(2) 0.0447(17) 0.059(2) 0.0013(15) 0.0122(17) -0.0018(16)
F10 0.067(2) 0.0376(16) 0.062(2) 0.0035(14) 0.0115(17) -0.0013(15)
F11 0.076(2) 0.0422(18) 0.067(2) 0.0008(15) 0.0138(19) 0.0009(17)
F12 0.073(2) 0.0379(17) 0.070(2) 0.0017(15) 0.0104(19) -0.0035(16)
F13 0.100(3) 0.056(2) 0.077(3) 0.0006(18) 0.023(2) -0.003(2)
F14 0.082(3) 0.0464(19) 0.068(2) 0.0035(16) 0.008(2) -0.0019(18)
F15 0.089(3) 0.0375(17) 0.062(2) -0.0014(15) 0.0067(19) -0.0019(17)
F16 0.089(3) 0.057(2) 0.070(2) 0.0001(18) 0.020(2) 0.0037(19)
F17 0.078(3) 0.0426(18) 0.060(2) 0.0021(15) 0.0130(18) -0.0008(17)
F18 0.071(2) 0.056(2) 0.073(2) 0.0042(17) 0.0050(19) -0.0007(18)
F19 0.082(3) 0.0386(17) 0.060(2) 0.0006(15) 0.0027(19) -0.0042(17)
F20 0.075(3) 0.0470(19) 0.088(3) -0.0043(18) 0.002(2) -0.0009(18)
Ca1 0.0887(11) 0.0581(8) 0.0788(10) 0.0038(7) 0.0136(8) -0.0081(8)
Na1 0.221(7) 0.232(7) 0.245(7) 0.019(6) 0.032(6) -0.003(5)
Na2 0.156(6) 0.410(15) 0.449(17) -0.045(12) 0.050(8) 0.016(8)
O1 0.076(3) 0.050(2) 0.085(3) 0.001(2) 0.020(3) -0.013(2)
O2 0.074(3) 0.066(3) 0.106(4) 0.025(3) 0.033(3) 0.008(2)
O3 0.073(3) 0.065(3) 0.109(4) -0.029(3) 0.036(3) -0.012(2)
O4 0.066(3) 0.045(2) 0.081(3) -0.004(2) 0.015(2) 0.005(2)
O5 0.069(3) 0.043(2) 0.058(3) -0.0040(19) 0.010(2) 0.000(2)
O6 0.075(3) 0.043(2) 0.054(3) 0.0012(18) 0.006(2) -0.003(2)
O7 0.075(3) 0.041(2) 0.063(3) 0.0028(19) 0.014(2) 0.000(2)
O8 0.070(3) 0.038(2) 0.066(3) 0.0079(19) 0.009(2) 0.000(2)
C1 0.068(5) 0.041(3) 0.081(5) 0.013(3) 0.009(4) -0.002(3)
C2 0.067(5) 0.047(4) 0.085(5) 0.006(3) 0.011(4) 0.004(3)
C3 0.063(5) 0.039(3) 0.113(6) 0.005(4) -0.004(4) -0.001(3)
C4 0.064(5) 0.045(4) 0.106(6) 0.020(4) 0.013(4) 0.003(3)
C5 0.065(5) 0.053(4) 0.108(6) 0.021(4) 0.026(4) 0.005(3)
C6 0.067(5) 0.043(3) 0.088(5) 0.014(3) 0.018(4) 0.003(3)
C7 0.074(5) 0.048(4) 0.135(8) 0.018(4) 0.024(5) 0.006(4)
C8 0.095(7) 0.060(5) 0.150(9) 0.001(5) 0.011(6) -0.005(4)
C9 0.076(6) 0.053(4) 0.181(10) 0.031(5) -0.003(6) -0.003(4)
C10 0.083(6) 0.055(4) 0.160(9) 0.021(5) 0.018(6) -0.007(4)
C11 0.081(5) 0.059(4) 0.077(5) 0.014(4) 0.023(4) 0.000(4)
C12 0.072(5) 0.052(4) 0.076(5) 0.006(3) 0.020(4) -0.003(3)
C13 0.072(5) 0.052(4) 0.072(5) 0.003(3) 0.018(4) 0.002(3)
C14 0.087(5) 0.047(4) 0.070(5) 0.006(3) 0.020(4) 0.002(4)
C15 0.079(5) 0.045(3) 0.072(5) -0.007(3) 0.017(4) -0.006(3)
C16 0.084(5) 0.042(3) 0.066(4) 0.005(3) 0.015(4) -0.002(3)
C17 0.070(5) 0.042(3) 0.073(5) -0.005(3) 0.013(4) -0.010(3)
C18 0.088(6) 0.050(4) 0.066(4) -0.002(3) 0.018(4) -0.005(4)
C19 0.089(6) 0.063(4) 0.090(6) -0.004(4) 0.025(5) -0.005(4)
C20 0.106(6) 0.056(4) 0.089(5) -0.003(4) 0.035(5) -0.002(4)
C21 0.101(6) 0.056(4) 0.080(5) -0.009(4) 0.023(4) -0.011(4)
C22 0.074(5) 0.038(3) 0.067(4) 0.002(3) 0.006(4) -0.003(3)
C23 0.053(4) 0.054(4) 0.072(5) -0.001(3) 0.013(3) 0.001(3)
C24 0.072(5) 0.043(3) 0.062(4) 0.003(3) 0.008(4) 0.006(3)
C25 0.065(5) 0.051(4) 0.064(4) 0.008(3) 0.009(4) 0.001(3)
C26 0.076(5) 0.040(3) 0.066(4) 0.007(3) 0.017(4) -0.002(3)
C27 0.079(5) 0.044(3) 0.068(4) -0.002(3) 0.011(4) -0.009(3)
C28 0.071(5) 0.048(4) 0.077(5) -0.005(3) 0.020(4) 0.002(3)
C29 0.065(5) 0.044(4) 0.113(6) 0.001(4) 0.020(4) 0.000(3)
C30 0.072(5) 0.059(4) 0.097(6) -0.003(4) 0.013(4) 0.002(4)
C31 0.092(6) 0.085(5) 0.091(6) -0.020(4) 0.033(5) -0.013(4)
C32 0.083(6) 0.052(4) 0.163(9) 0.023(5) 0.018(6) 0.007(4)
C33 0.061(4) 0.052(4) 0.083(5) -0.015(3) 0.010(4) -0.004(3)
C34 0.070(5) 0.037(3) 0.080(5) -0.009(3) 0.004(4) -0.004(3)
C35 0.068(5) 0.047(4) 0.081(5) -0.014(3) 0.018(4) -0.006(3)
C36 0.071(5) 0.055(4) 0.088(5) -0.013(4) 0.015(4) -0.001(4)
C37 0.065(5) 0.047(4) 0.090(5) -0.006(4) 0.003(4) 0.001(3)
C38 0.063(4) 0.049(4) 0.090(5) -0.002(3) 0.011(4) 0.002(3)
C39 0.061(4) 0.051(4) 0.072(5) -0.002(3) 0.005(4) 0.003(3)
C40 0.077(5) 0.058(4) 0.092(6) 0.001(4) 0.013(4) 0.006(4)
C41 0.076(5) 0.068(5) 0.115(7) -0.013(4) 0.017(5) 0.017(4)
C42 0.095(6) 0.043(4) 0.130(7) 0.003(4) 0.013(5) 0.003(4)
C43 0.100(7) 0.084(6) 0.098(7) 0.015(5) 0.003(5) 0.024(5)
C44 0.075(5) 0.038(3) 0.073(5) 0.001(3) 0.009(4) 0.003(3)
C45 0.073(5) 0.037(3) 0.055(4) -0.008(3) 0.017(3) -0.005(3)
C46 0.067(4) 0.036(3) 0.065(4) -0.003(3) 0.017(3) 0.000(3)
C47 0.070(5) 0.036(3) 0.075(4) 0.003(3) 0.017(4) 0.005(3)
C48 0.070(5) 0.039(3) 0.066(4) -0.003(3) 0.016(4) -0.004(3)
C49 0.065(4) 0.037(3) 0.065(4) 0.000(3) 0.013(3) 0.000(3)
C50 0.069(4) 0.036(3) 0.055(4) 0.004(3) 0.014(3) 0.002(3)
C51 0.076(5) 0.051(4) 0.078(5) -0.016(3) 0.011(4) -0.001(3)
C52 0.105(7) 0.045(4) 0.111(6) -0.009(4) -0.001(5) 0.005(4)
C53 0.111(7) 0.104(6) 0.098(6) -0.054(5) 0.029(6) -0.027(5)
C54 0.091(6) 0.059(4) 0.101(6) -0.027(4) -0.004(5) -0.005(4)
C55 0.060(4) 0.048(3) 0.067(4) -0.001(3) 0.013(3) -0.007(3)
C56 0.075(5) 0.037(3) 0.054(4) -0.002(3) 0.008(3) 0.008(3)
C57 0.060(4) 0.043(3) 0.061(4) -0.004(3) 0.012(3) -0.001(3)
C58 0.077(5) 0.041(3) 0.076(5) 0.001(3) 0.009(4) 0.004(3)
C59 0.080(5) 0.047(4) 0.069(5) -0.005(3) -0.001(4) -0.003(3)
C60 0.095(6) 0.045(3) 0.051(4) -0.002(3) 0.006(4) -0.008(4)
C61 0.075(5) 0.042(3) 0.050(4) 0.000(3) 0.012(3) 0.003(3)
C62 0.110(7) 0.055(4) 0.073(5) 0.001(4) -0.004(5) -0.015(4)
C63 0.107(7) 0.066(5) 0.096(6) -0.001(4) -0.014(5) -0.019(5)
C64 0.151(9) 0.102(6) 0.067(6) -0.005(5) -0.008(6) -0.043(6)
C65 0.107(7) 0.069(5) 0.112(7) 0.016(5) -0.030(5) -0.004(5)
C66 0.072(5) 0.047(3) 0.056(4) -0.001(3) 0.010(3) -0.004(3)
C67 0.064(4) 0.049(3) 0.055(4) 0.007(3) 0.007(3) -0.007(3)
C68 0.064(4) 0.049(3) 0.058(4) 0.001(3) 0.008(3) -0.006(3)
C69 0.080(5) 0.049(4) 0.060(4) -0.004(3) 0.011(4) 0.004(3)
C70 0.079(5) 0.058(4) 0.062(4) 0.007(3) 0.010(4) 0.000(4)
C71 0.071(5) 0.048(4) 0.073(5) 0.001(3) 0.005(4) -0.002(3)
C72 0.074(5) 0.034(3) 0.066(4) -0.005(3) 0.003(4) -0.004(3)
C73 0.113(5) 0.070(4) 0.069(5) 0.007(3) 0.005(4) 0.019(3)
C74 0.094(7) 0.070(10) 0.083(12) -0.016(8) -0.008(8) 0.002(6)
C75 0.173(16) 0.123(10) 0.062(8) 0.003(7) 0.022(10) 0.057(9)
C76 0.109(8) 0.153(14) 0.057(11) 0.036(8) 0.041(8) 0.012(9)
C74X 0.085(12) 0.060(10) 0.066(16) 0.021(10) -0.001(11) 0.004(9)
C75X 0.186(19) 0.063(9) 0.068(15) 0.015(8) -0.052(13) 0.034(10)
C76X 0.147(12) 0.122(16) 0.067(16) 0.015(12) 0.046(11) 0.044(10)
C77 0.061(4) 0.050(4) 0.077(5) 0.006(3) 0.016(4) 0.003(3)
C78 0.077(5) 0.035(3) 0.057(4) 0.006(3) 0.018(3) 0.003(3)
C79 0.059(4) 0.037(3) 0.062(4) 0.004(3) 0.009(3) 0.005(3)
C80 0.064(4) 0.044(3) 0.070(4) 0.004(3) 0.012(3) 0.005(3)
C81 0.074(5) 0.033(3) 0.068(4) 0.005(3) 0.025(4) 0.002(3)
C82 0.067(5) 0.038(3) 0.078(5) 0.004(3) 0.017(4) -0.001(3)
C83 0.065(4) 0.041(3) 0.064(4) 0.008(3) 0.014(3) -0.001(3)
C84 0.084(5) 0.039(3) 0.079(5) 0.002(3) 0.024(4) -0.004(3)
C85 0.098(6) 0.045(4) 0.082(5) 0.010(3) 0.022(4) 0.000(4)
C86 0.084(6) 0.059(4) 0.094(6) 0.023(4) 0.004(4) 0.006(4)
C87 0.109(6) 0.058(4) 0.075(5) 0.012(4) 0.023(5) -0.003(4)
C88 0.079(5) 0.036(3) 0.082(5) 0.005(3) 0.008(4) 0.001(3)
O9 0.082(3) 0.038(2) 0.078(3) 0.000(2) 0.017(2) 0.003(2)
O10 0.078(3) 0.043(2) 0.067(3) 0.002(2) 0.015(2) 0.001(2)
O11 0.071(3) 0.043(2) 0.069(3) 0.003(2) 0.014(2) -0.004(2)
O12 0.070(3) 0.045(2) 0.069(3) 0.002(2) 0.013(2) 0.002(2)
O13 0.074(3) 0.044(2) 0.058(3) 0.0041(19) 0.012(2) 0.000(2)
O14 0.089(3) 0.049(2) 0.059(3) 0.002(2) 0.008(2) 0.006(2)
O15 0.092(4) 0.045(2) 0.063(3) -0.006(2) 0.000(3) 0.000(2)
O16 0.080(3) 0.042(2) 0.073(3) -0.002(2) 0.003(2) 0.000(2)
C89 0.084(5) 0.039(3) 0.063(4) -0.007(3) 0.008(4) 0.012(4)
C90 0.080(5) 0.043(3) 0.061(4) -0.007(3) 0.009(4) -0.003(3)
C91 0.096(6) 0.044(4) 0.059(4) 0.004(3) 0.013(4) 0.005(4)
C92 0.106(6) 0.034(3) 0.066(4) 0.001(3) 0.015(4) -0.001(4)
C93 0.095(6) 0.040(3) 0.072(5) -0.009(3) 0.013(4) 0.009(4)
C94 0.089(5) 0.039(3) 0.063(4) -0.004(3) 0.019(4) 0.004(3)
C95 0.114(7) 0.044(4) 0.094(6) 0.008(4) 0.028(5) 0.013(4)
C96 0.150(10) 0.082(7) 0.218(13) 0.071(8) 0.022(9) 0.010(7)
C97 0.35(2) 0.062(6) 0.169(11) 0.026(6) 0.081(12) 0.091(9)
C98 0.259(16) 0.067(6) 0.142(10) 0.038(6) -0.066(10) 0.022(7)
C99 0.081(5) 0.055(4) 0.083(5) -0.007(4) 0.022(4) 0.004(4)
C100 0.066(5) 0.049(4) 0.071(5) 0.007(3) 0.015(4) 0.001(3)
C101 0.068(5) 0.050(4) 0.078(5) 0.001(3) 0.012(4) 0.001(3)
C102 0.072(5) 0.051(4) 0.094(6) -0.003(4) 0.011(4) 0.003(4)
C103 0.073(5) 0.062(4) 0.078(5) 0.009(4) 0.011(4) -0.001(4)
C104 0.075(5) 0.050(4) 0.076(5) 0.006(3) 0.007(4) -0.005(3)
C105 0.069(5) 0.041(3) 0.075(5) 0.003(3) 0.012(4) -0.005(3)
C106 0.072(5) 0.067(5) 0.081(5) 0.000(4) -0.001(4) -0.005(4)
C107 0.112(7) 0.069(5) 0.123(7) 0.018(5) -0.016(6) 0.012(5)
C108 0.091(6) 0.075(5) 0.130(8) 0.019(5) -0.011(6) 0.002(5)
C109 0.099(7) 0.137(8) 0.092(6) 0.047(6) 0.004(5) -0.006(6)
C110 0.069(4) 0.042(3) 0.068(4) 0.001(3) 0.015(4) 0.001(3)
C111 0.068(4) 0.032(3) 0.064(4) -0.002(3) 0.015(4) 0.005(3)
C112 0.070(5) 0.044(3) 0.060(4) -0.002(3) 0.019(4) 0.002(3)
C113 0.084(5) 0.043(3) 0.065(4) -0.001(3) 0.016(4) -0.006(3)
C114 0.092(6) 0.045(4) 0.072(5) 0.000(3) 0.015(4) -0.002(4)
C115 0.070(5) 0.043(3) 0.082(5) -0.004(3) 0.012(4) -0.002(3)
C116 0.069(5) 0.039(3) 0.077(5) 0.004(3) 0.027(4) 0.006(3)
C117 0.095(5) 0.066(4) 0.083(5) 0.004(3) -0.002(4) -0.015(4)
C118 0.138(11) 0.097(7) 0.074(7) 0.008(6) -0.011(6) -0.037(8)
C119 0.087(7) 0.093(8) 0.094(8) 0.006(6) -0.005(5) -0.003(6)
C120 0.120(10) 0.081(5) 0.096(9) -0.018(5) 0.012(7) -0.028(6)
C18X 0.088(16) 0.070(9) 0.106(17) 0.005(10) -0.014(13) -0.014(8)
C19X 0.089(14) 0.060(11) 0.121(16) -0.008(12) 0.000(11) -0.021(11)
C20X 0.107(16) 0.097(15) 0.084(11) -0.028(11) -0.010(10) -0.029(12)
C121 0.060(4) 0.047(3) 0.079(5) 0.003(3) 0.022(4) -0.002(3)
C122 0.078(5) 0.038(3) 0.059(4) 0.003(3) 0.011(4) -0.005(3)
C123 0.073(5) 0.044(3) 0.064(4) 0.010(3) 0.009(4) 0.004(3)
C124 0.069(4) 0.044(3) 0.065(4) 0.005(3) 0.009(3) -0.004(3)
C125 0.082(5) 0.046(4) 0.056(4) 0.007(3) 0.010(4) -0.005(3)
C126 0.069(5) 0.043(3) 0.058(4) 0.002(3) 0.006(3) 0.001(3)
C127 0.074(5) 0.040(3) 0.053(4) 0.006(3) 0.009(3) -0.001(3)
C128 0.076(5) 0.053(4) 0.083(5) -0.011(4) 0.011(4) -0.007(4)
C129 0.090(7) 0.078(6) 0.200(11) -0.033(6) 0.001(7) -0.023(5)
C130 0.167(10) 0.055(5) 0.105(7) -0.001(4) 0.017(6) -0.031(5)
C131 0.149(9) 0.113(7) 0.117(8) -0.055(6) 0.055(7) -0.052(7)
C132 0.083(5) 0.042(3) 0.057(4) -0.002(3) 0.011(4) -0.003(3)
C133 0.073(5) 0.039(3) 0.056(4) 0.005(3) 0.007(3) 0.004(3)
C134 0.068(4) 0.034(3) 0.060(4) -0.002(3) 0.010(3) 0.004(3)
C135 0.079(5) 0.036(3) 0.070(4) 0.003(3) 0.015(4) 0.000(3)
C136 0.080(5) 0.046(3) 0.057(4) 0.003(3) 0.014(4) 0.007(3)
C137 0.081(5) 0.046(4) 0.066(4) 0.007(3) 0.011(4) -0.001(3)
C138 0.063(4) 0.044(3) 0.063(4) -0.001(3) 0.006(3) 0.006(3)
C139 0.078(5) 0.055(4) 0.071(5) 0.011(3) 0.014(4) -0.009(4)
C140 0.097(6) 0.076(5) 0.094(6) 0.027(4) 0.017(5) -0.013(5)
C141 0.087(6) 0.076(5) 0.079(5) 0.015(4) 0.023(4) -0.002(4)
C142 0.123(7) 0.048(4) 0.092(6) 0.017(4) 0.032(5) 0.005(4)
C143 0.079(5) 0.049(4) 0.064(4) 0.009(3) 0.001(4) 0.006(3)
C144 0.067(5) 0.050(4) 0.062(4) -0.001(3) 0.002(3) -0.003(3)
C145 0.069(5) 0.042(3) 0.062(4) 0.002(3) 0.008(3) -0.002(3)
C146 0.089(5) 0.047(4) 0.067(5) 0.006(3) 0.004(4) -0.003(4)
C147 0.089(6) 0.056(4) 0.072(5) 0.001(4) 0.016(4) -0.004(4)
C148 0.085(5) 0.051(4) 0.065(5) -0.007(3) 0.012(4) 0.002(4)
C149 0.072(5) 0.042(3) 0.068(5) -0.006(3) 0.004(4) -0.002(3)
C150 0.129(8) 0.047(4) 0.078(5) -0.001(4) 0.031(5) -0.008(4)
C151 0.159(9) 0.084(6) 0.109(7) 0.009(5) 0.066(7) -0.009(6)
C152 0.180(10) 0.082(6) 0.065(5) -0.002(4) 0.036(6) 0.013(6)
C153 0.164(10) 0.107(7) 0.061(5) 0.009(5) 0.003(6) 0.003(7)
C154 0.081(5) 0.047(3) 0.072(5) -0.005(3) 0.008(4) 0.002(3)
C155 0.079(5) 0.041(3) 0.063(4) -0.002(3) -0.001(4) 0.000(3)
C156 0.069(5) 0.045(3) 0.071(5) -0.010(3) 0.000(4) 0.012(3)
C157 0.075(5) 0.052(4) 0.086(5) -0.009(4) -0.004(4) 0.008(4)
C158 0.072(5) 0.061(4) 0.084(5) -0.018(4) -0.003(4) 0.018(4)
C159 0.084(6) 0.047(4) 0.088(6) -0.010(4) -0.016(5) 0.007(4)
C160 0.085(5) 0.042(3) 0.073(5) -0.007(3) -0.005(4) 0.008(3)
C161 0.079(6) 0.080(5) 0.095(6) -0.029(4) -0.003(5) 0.011(5)
C162 0.108(8) 0.119(8) 0.162(10) -0.068(7) 0.033(7) 0.000(7)
C163 0.122(8) 0.093(6) 0.089(6) -0.021(5) 0.026(6) 0.015(5)
C164 0.113(7) 0.075(5) 0.139(8) -0.043(5) 0.001(6) 0.027(5)
C165 0.092(6) 0.042(3) 0.081(5) -0.008(3) -0.008(4) 0.001(4)
C166 0.085(5) 0.033(3) 0.078(5) -0.007(3) -0.001(4) 0.002(3)
C167 0.090(6) 0.043(4) 0.087(6) -0.005(3) -0.011(4) -0.002(4)
C168 0.118(7) 0.043(4) 0.093(6) -0.016(4) -0.018(5) -0.003(4)
C169 0.103(6) 0.037(3) 0.093(6) -0.009(4) -0.010(5) 0.004(4)
C170 0.096(6) 0.043(4) 0.077(5) 0.001(3) -0.003(4) -0.004(4)
C171 0.082(5) 0.043(3) 0.070(5) -0.006(3) 0.011(4) -0.008(3)
C172 0.112(7) 0.052(4) 0.079(5) -0.015(4) -0.024(5) 0.008(4)
C173 0.110(7) 0.062(5) 0.090(6) -0.022(4) -0.001(5) -0.004(4)
C174 0.151(10) 0.117(8) 0.134(9) -0.060(7) -0.042(7) 0.065(7)
C175 0.180(10) 0.051(4) 0.095(6) -0.015(4) 0.018(6) -0.008(5)
C176 0.076(5) 0.039(3) 0.073(5) -0.001(3) 0.011(4) -0.005(3)
N1 0.150(13) 0.104(10) 0.131(13) 0.010(9) 0.042(10) -0.063(11)
C177 0.127(13) 0.107(10) 0.101(12) 0.020(9) 0.019(11) -0.033(12)
C178 0.156(16) 0.107(10) 0.053(9) 0.023(7) 0.004(9) -0.089(12)
N1X 0.32(2) 0.26(2) 0.078(13) -0.030(12) -0.008(14) 0.24(2)
C77X 0.27(2) 0.25(2) 0.060(13) -0.060(13) -0.067(13) 0.17(2)
C78X 0.31(3) 0.25(2) 0.081(15) -0.084(14) -0.006(16) 0.12(2)
N2 0.236(17) 0.252(15) 0.436(19) 0.059(14) 0.017(15) 0.059(10)
C179 0.201(15) 0.184(12) 0.207(13) 0.048(10) -0.033(11) 0.014(8)
C180 0.100(7) 0.141(8) 0.109(7) 0.058(6) -0.027(6) -0.053(5)
N3 0.197(12) 0.249(13) 0.259(14) -0.132(10) 0.138(10) -0.064(9)
C181 0.124(8) 0.112(7) 0.149(9) -0.045(6) 0.064(6) -0.051(6)
C182 0.102(6) 0.066(5) 0.104(6) -0.002(4) 0.021(5) -0.007(4)
N4 0.128(9) 0.278(14) 0.146(9) -0.031(9) 0.054(7) -0.006(8)
C183 0.116(9) 0.161(11) 0.121(9) -0.044(7) 0.023(6) 0.013(7)
C184 0.110(7) 0.095(6) 0.099(7) -0.012(5) -0.020(5) 0.006(5)
N5 0.34(2) 0.39(2) 0.207(15) 0.034(15) -0.057(14) 0.073(18)
C185 0.32(2) 0.36(2) 0.191(14) -0.004(13) -0.048(13) 0.111(18)
C186 0.108(7) 0.091(6) 0.136(7) 0.024(6) 0.064(6) 0.027(5)

loop_
_atom_type_symbol
_atom_type_description
_atom_type_scat_dispersion_real
_atom_type_scat_dispersion_imag
_atom_type_scat_source
C C 0.0181 0.0091 'International Tables Vol C Tables 4.2.6.8 and 6.1.1.4'
H H 0.0000 0.0000 'International Tables Vol C Tables 4.2.6.8 and 6.1.1.4'
N N 0.0311 0.0180 'International Tables Vol C Tables 4.2.6.8 and 6.1.1.4'
O O 0.0492 0.0322 'International Tables Vol C Tables 4.2.6.8 and 6.1.1.4'
F F 0.0727 0.0534 'International Tables Vol C Tables 4.2.6.8 and 6.1.1.4'
Ti Ti 0.2191 1.8069 'International Tables Vol C Tables 4.2.6.8 and 6.1.1.4'
Ca Ca 0.3641 1.2855 'International Tables Vol C Tables 4.2.6.8 and 6.1.1.4'
Na Na 0.1353 0.1239 'International Tables Vol C Tables 4.2.6.8 and 6.1.1.4'

loop_
_geom_angle_atom_site_label_1
_geom_angle_atom_site_label_2
_geom_angle_atom_site_label_3
_geom_angle
_geom_angle_site_symmetry_1
_geom_angle_site_symmetry_3
_geom_angle_publ_flag
O2 Ti1 O1 97.6(2) . . ?
O2 Ti1 F2 95.0(2) . . ?
O1 Ti1 F2 97.09(19) . . ?
O2 Ti1 F3 90.79(18) . . ?
O1 Ti1 F3 170.37(19) . . ?
F2 Ti1 F3 86.86(16) . . ?
O2 Ti1 F1 96.2(2) . . ?
O1 Ti1 F1 91.78(19) . . ?
F2 Ti1 F1 164.65(19) . . ?
F3 Ti1 F1 82.56(16) . . ?
O2 Ti1 F4 171.52(18) . . ?
O1 Ti1 F4 90.87(17) . . ?
F2 Ti1 F4 83.27(17) . . ?
F3 Ti1 F4 80.84(14) . . ?
F1 Ti1 F4 84.09(17) . . ?
O3 Ti2 O4 98.6(2) . . ?
O3 Ti2 F6 95.6(2) . . ?
O4 Ti2 F6 94.30(19) . . ?
O3 Ti2 F5 95.5(2) . . ?
O4 Ti2 F5 95.31(19) . . ?
F6 Ti2 F5 164.06(18) . . ?
O3 Ti2 F7 170.04(18) . . ?
O4 Ti2 F7 91.35(17) . . ?
F6 Ti2 F7 83.46(17) . . ?
F5 Ti2 F7 83.63(16) . . ?
O3 Ti2 F3 90.05(18) . . ?
O4 Ti2 F3 171.31(18) . . ?
F6 Ti2 F3 84.06(15) . . ?
F5 Ti2 F3 84.53(16) . . ?
F7 Ti2 F3 79.99(14) . . ?
O6 Ti3 O5 95.04(19) . . ?
O6 Ti3 F9 96.62(18) . . ?
O5 Ti3 F9 93.04(17) . . ?
O6 Ti3 F7 94.46(18) . . ?
O5 Ti3 F7 93.74(17) . . ?
F9 Ti3 F7 166.44(16) . . ?
O6 Ti3 F8 92.53(16) . . ?
O5 Ti3 F8 172.32(18) . . ?
F9 Ti3 F8 87.34(14) . . ?
F7 Ti3 F8 84.38(14) . . ?
O6 Ti3 F10 174.40(16) . . ?
O5 Ti3 F10 90.16(16) . . ?
F9 Ti3 F10 85.17(15) . . ?
F7 Ti3 F10 83.10(15) . . ?
F8 Ti3 F10 82.23(13) . . ?
O8 Ti4 O7 96.62(18) . . ?
O8 Ti4 F11 96.85(17) . . ?
O7 Ti4 F11 93.58(18) . . ?
O8 Ti4 F4 92.14(17) . . ?
O7 Ti4 F4 95.44(18) . . ?
F11 Ti4 F4 166.45(15) . . ?
O8 Ti4 F8 172.18(18) . . ?
O7 Ti4 F8 89.39(16) . . ?
F11 Ti4 F8 87.74(14) . . ?
F4 Ti4 F8 82.27(14) . . ?
O8 Ti4 F12 92.20(16) . . ?
O7 Ti4 F12 170.96(16) . . ?
F11 Ti4 F12 83.37(15) . . ?
F4 Ti4 F12 86.19(16) . . ?
F8 Ti4 F12 82.00(13) . . ?
O9 Ti5 O10 97.7(2) . . ?
O9 Ti5 F13 97.92(18) . . ?
O10 Ti5 F13 97.7(2) . . ?
O9 Ti5 F14 168.4(2) . . ?
O10 Ti5 F14 90.51(17) . . ?
F13 Ti5 F14 88.95(16) . . ?
O9 Ti5 F15 90.40(18) . . ?
O10 Ti5 F15 168.31(17) . . ?
F13 Ti5 F15 89.42(18) . . ?
F14 Ti5 F15 80.32(14) . . ?
O9 Ti5 F11 88.79(17) . . ?
O10 Ti5 F11 88.23(18) . . ?
F13 Ti5 F11 170.32(17) . . ?
F14 Ti5 F11 83.33(14) . . ?
F15 Ti5 F11 83.54(15) . . ?
O12 Ti6 O11 96.9(2) . . ?
O12 Ti6 F16 97.48(18) . . ?
O11 Ti6 F16 98.94(19) . . ?
O12 Ti6 F14 169.07(19) . . ?
O11 Ti6 F14 90.59(17) . . ?
F16 Ti6 F14 89.16(16) . . ?
O12 Ti6 F17 89.39(17) . . ?
O11 Ti6 F17 168.06(17) . . ?
F16 Ti6 F17 90.24(17) . . ?
F14 Ti6 F17 81.88(15) . . ?
O12 Ti6 F9 90.98(17) . . ?
O11 Ti6 F9 86.84(17) . . ?
F16 Ti6 F9 169.07(17) . . ?
F14 Ti6 F9 81.47(14) . . ?
F17 Ti6 F9 82.91(14) . . ?
O14 Ti7 O13 97.04(19) . . ?
O14 Ti7 F18 98.3(2) . . ?
O13 Ti7 F18 97.40(18) . . ?
O14 Ti7 F17 89.63(19) . . ?
O13 Ti7 F17 90.00(17) . . ?
F18 Ti7 F17 168.37(15) . . ?
O14 Ti7 F10 171.38(17) . . ?
O13 Ti7 F10 89.85(16) . . ?
F18 Ti7 F10 85.87(16) . . ?
F17 Ti7 F10 85.18(14) . . ?
O14 Ti7 F19 90.99(16) . . ?
O13 Ti7 F19 170.50(18) . . ?
F18 Ti7 F19 86.41(15) . . ?
F17 Ti7 F19 84.96(14) . . ?
F10 Ti7 F19 81.71(13) . . ?
O15 Ti8 O16 97.07(19) . . ?
O15 Ti8 F20 99.5(2) . . ?
O16 Ti8 F20 95.46(19) . . ?
O15 Ti8 F15 90.05(19) . . ?
O16 Ti8 F15 89.68(18) . . ?
F20 Ti8 F15 168.50(16) . . ?
O15 Ti8 F19 90.42(16) . . ?
O16 Ti8 F19 172.00(18) . . ?
F20 Ti8 F19 86.03(15) . . ?
F15 Ti8 F19 87.50(14) . . ?
O15 Ti8 F12 170.57(18) . . ?
O16 Ti8 F12 90.43(17) . . ?
F20 Ti8 F12 85.41(16) . . ?
F15 Ti8 F12 84.26(15) . . ?
F19 Ti8 F12 81.84(13) . . ?
Ti1 F1 Na1 101.2(2) . . ?
Ti1 F2 Ca1 101.67(16) . . ?
Ti1 F3 Ti2 152.3(2) . . ?
Ti1 F3 Ca1 100.72(14) . . ?
Ti2 F3 Ca1 103.89(14) . . ?
Ti4 F4 Ti1 162.68(19) . . ?
Ti2 F6 Ca1 100.22(15) . . ?
Ti3 F7 Ti2 167.34(18) . . ?
Ti3 F7 Ca1 96.86(13) . . ?
Ti2 F7 Ca1 91.31(13) . . ?
Ti4 F8 Ti3 159.17(19) . . ?
Ti4 F8 Ca1 97.90(13) . . ?
Ti3 F8 Ca1 96.12(12) . . ?
Ti3 F9 Ti6 157.2(2) . . ?
Ti3 F10 Ti7 152.34(19) . . ?
Ti3 F10 Ca1 104.60(13) . . ?
Ti7 F10 Ca1 92.69(12) . . ?
Ti4 F11 Ti5 158.5(2) . . ?
Ti4 F12 Ti8 152.8(2) . . ?
Ti4 F12 Ca1 102.39(13) . . ?
Ti8 F12 Ca1 92.12(12) . . ?
Ti5 F14 Ti6 149.3(2) . . ?
Ti8 F15 Ti5 155.9(2) . . ?
Ti7 F17 Ti6 156.65(19) . . ?
Ti7 F18 Ca1 100.74(15) . . ?
Ti8 F19 Ti7 159.57(19) . . ?
Ti8 F19 Ca1 95.39(13) . . ?
Ti7 F19 Ca1 91.67(12) . . ?
Ti8 F20 Ca1 100.76(15) . . ?
F3 Ca1 F18 136.55(12) . . ?
F3 Ca1 F2 59.64(11) . . ?
F18 Ca1 F2 149.00(13) . . ?
F3 Ca1 F20 136.83(12) . . ?
F18 Ca1 F20 82.03(12) . . ?
F2 Ca1 F20 77.19(12) . . ?
F3 Ca1 F10 106.35(11) . . ?
F18 Ca1 F10 57.40(11) . . ?
F2 Ca1 F10 153.01(13) . . ?
F20 Ca1 F10 112.71(12) . . ?
F3 Ca1 F19 150.59(13) . . ?
F18 Ca1 F19 58.45(11) . . ?
F2 Ca1 F19 123.56(12) . . ?
F20 Ca1 F19 56.71(11) . . ?
F10 Ca1 F19 56.48(10) . . ?
F3 Ca1 Na2 87.8(3) . . ?
F18 Ca1 Na2 80.4(3) . . ?
F2 Ca1 Na2 73.5(3) . . ?
F20 Ca1 Na2 79.8(3) . . ?
F10 Ca1 Na2 131.8(3) . . ?
F19 Ca1 Na2 121.5(3) . . ?
F3 Ca1 F6 56.33(11) . . ?
F18 Ca1 F6 80.23(12) . . ?
F2 Ca1 F6 107.74(13) . . ?
F20 Ca1 F6 150.55(13) . . ?
F10 Ca1 F6 76.44(11) . . ?
F19 Ca1 F6 128.55(12) . . ?
Na2 Ca1 F6 74.2(3) . . ?
F3 Ca1 F12 106.47(11) . . ?
F18 Ca1 F12 113.57(12) . . ?
F2 Ca1 F12 72.52(11) . . ?
F20 Ca1 F12 55.73(10) . . ?
F10 Ca1 F12 92.00(10) . . ?
F19 Ca1 F12 55.73(9) . . ?
Na2 Ca1 F12 128.5(3) . . ?
F6 Ca1 F12 153.72(12) . . ?
F3 Ca1 F8 84.41(11) . . ?
F18 Ca1 F8 106.65(11) . . ?
F2 Ca1 F8 100.73(11) . . ?
F20 Ca1 F8 104.60(11) . . ?
F10 Ca1 F8 53.05(9) . . ?
F19 Ca1 F8 66.19(10) . . ?
Na2 Ca1 F8 172.0(3) . . ?
F6 Ca1 F8 102.91(11) . . ?
F12 Ca1 F8 52.63(9) . . ?
F3 Ca1 F7 53.58(10) . . ?
F18 Ca1 F7 100.55(11) . . ?
F2 Ca1 F7 107.86(12) . . ?
F20 Ca1 F7 155.76(12) . . ?
F10 Ca1 F7 52.89(9) . . ?
F19 Ca1 F7 103.91(10) . . ?
Na2 Ca1 F7 124.4(3) . . ?
F6 Ca1 F7 51.92(11) . . ?
F12 Ca1 F7 102.31(10) . . ?
F8 Ca1 F7 51.38(9) . . ?
F1 Na1 O1 58.09(19) . . ?
F1 Na1 Ti1 31.62(12) . . ?
O1 Na1 Ti1 27.56(11) . . ?
N2 Na2 N1 134.9(7) . . ?
N2 Na2 Ca1 106.7(6) . . ?
N1 Na2 Ca1 114.4(6) . . ?
N2 Na2 C179 25.7(4) . . ?
N1 Na2 C179 153.3(7) . . ?
Ca1 Na2 C179 81.3(4) . . ?
C1 O1 Ti1 134.4(4) . . ?
C1 O1 Na1 112.9(4) . . ?
Ti1 O1 Na1 105.8(2) . . ?
C12 O2 Ti1 163.8(5) . . ?
C23 O3 Ti2 158.7(5) . . ?
C34 O4 Ti2 132.3(4) . . ?
C45 O5 Ti3 147.9(4) . . ?
C56 O6 Ti3 160.8(4) . . ?
C67 O7 Ti4 144.8(4) . . ?
C78 O8 Ti4 158.3(4) . . ?
C6 C1 O1 120.7(6) . . ?
C6 C1 C2 122.8(6) . . ?
O1 C1 C2 116.5(6) . . ?
C1 C2 C3 117.7(7) . . ?
C1 C2 C88 120.9(6) . . ?
C3 C2 C88 121.0(6) . . ?
C4 C3 C2 122.6(7) . . ?
C4 C3 H3 118.7 . . ?
C2 C3 H3 118.7 . . ?
C3 C4 C5 116.5(6) . . ?
C3 C4 C7 118.8(7) . . ?
C5 C4 C7 124.2(7) . . ?
C4 C5 C6 123.8(7) . . ?
C4 C5 H5 118.1 . . ?
C6 C5 H5 118.1 . . ?
C1 C6 C5 116.5(7) . . ?
C1 C6 C11 122.7(6) . . ?
C5 C6 C11 120.4(7) . . ?
C10 C7 C9 113.0(7) . . ?
C10 C7 C4 112.7(7) . . ?
C9 C7 C4 107.6(6) . . ?
C10 C7 C8 106.5(7) . . ?
C9 C7 C8 105.2(7) . . ?
C4 C7 C8 111.5(7) . . ?
C7 C8 H8A 109.5 . . ?
C7 C8 H8B 109.5 . . ?
H8A C8 H8B 109.5 . . ?
C7 C8 H8C 109.5 . . ?
H8A C8 H8C 109.5 . . ?
H8B C8 H8C 109.5 . . ?
C7 C9 H9A 109.5 . . ?
C7 C9 H9B 109.5 . . ?
H9A C9 H9B 109.5 . . ?
C7 C9 H9C 109.5 . . ?
H9A C9 H9C 109.5 . . ?
H9B C9 H9C 109.5 . . ?
C7 C10 H10A 109.5 . . ?
C7 C10 H10B 109.5 . . ?
H10A C10 H10B 109.5 . . ?
C7 C10 H10C 109.5 . . ?
H10A C10 H10C 109.5 . . ?
H10B C10 H10C 109.5 . . ?
C13 C11 C6 119.3(6) . . ?
C13 C11 H11A 107.5 . . ?
C6 C11 H11A 107.5 . . ?
C13 C11 H11B 107.5 . . ?
C6 C11 H11B 107.5 . . ?
H11A C11 H11B 107.0 . . ?
O2 C12 C13 118.0(6) . . ?
O2 C12 C17 119.8(6) . . ?
C13 C12 C17 122.2(7) . . ?
C14 C13 C12 117.5(6) . . ?
C14 C13 C11 121.0(6) . . ?
C12 C13 C11 121.1(6) . . ?
C13 C14 C15 122.9(6) . . ?
C13 C14 H14 118.5 . . ?
C15 C14 H14 118.5 . . ?
C14 C15 C16 116.6(6) . . ?
C14 C15 C18 124.7(6) . . ?
C16 C15 C18 118.4(6) . . ?
C17 C16 C15 123.5(6) . . ?
C17 C16 H16 118.3 . . ?
C15 C16 H16 118.3 . . ?
C16 C17 C12 117.1(6) . . ?
C16 C17 C22 120.9(6) . . ?
C12 C17 C22 121.9(6) . . ?
C15 C18 C19 112.1(6) . . ?
C15 C18 C20 112.9(6) . . ?
C19 C18 C20 108.2(6) . . ?
C15 C18 C21 106.7(6) . . ?
C19 C18 C21 109.1(6) . . ?
C20 C18 C21 107.7(6) . . ?
C18 C19 H19A 109.5 . . ?
C18 C19 H19B 109.5 . . ?
H19A C19 H19B 109.5 . . ?
C18 C19 H19C 109.5 . . ?
H19A C19 H19C 109.5 . . ?
H19B C19 H19C 109.5 . . ?
C18 C20 H20A 109.5 . . ?
C18 C20 H20B 109.5 . . ?
H20A C20 H20B 109.5 . . ?
C18 C20 H20C 109.5 . . ?
H20A C20 H20C 109.5 . . ?
H20B C20 H20C 109.5 . . ?
C18 C21 H21A 109.5 . . ?
C18 C21 H21B 109.5 . . ?
H21A C21 H21B 109.5 . . ?
C18 C21 H21C 109.5 . . ?
H21A C21 H21C 109.5 . . ?
H21B C21 H21C 109.5 . . ?
C17 C22 C24 113.7(5) . . ?
C17 C22 H22A 108.8 . . ?
C24 C22 H22A 108.8 . . ?
C17 C22 H22B 108.8 . . ?
C24 C22 H22B 108.8 . . ?
H22A C22 H22B 107.7 . . ?
O3 C23 C24 119.2(6) . . ?
O3 C23 C28 119.2(6) . . ?
C24 C23 C28 121.6(6) . . ?
C23 C24 C25 118.2(6) . . ?
C23 C24 C22 121.4(6) . . ?
C25 C24 C22 120.4(6) . . ?
C24 C25 C26 122.4(6) . . ?
C24 C25 H25 118.8 . . ?
C26 C25 H25 118.8 . . ?
C25 C26 C27 117.1(6) . . ?
C25 C26 C29 123.7(6) . . ?
C27 C26 C29 119.2(6) . . ?
C28 C27 C26 122.1(6) . . ?
C28 C27 H27 119.0 . . ?
C26 C27 H27 119.0 . . ?
C27 C28 C23 118.4(6) . . ?
C27 C28 C33 120.5(6) . . ?
C23 C28 C33 121.1(6) . . ?
C32 C29 C30 109.6(6) . . ?
C32 C29 C26 109.2(6) . . ?
C30 C29 C26 111.6(6) . . ?
C32 C29 C31 108.8(6) . . ?
C30 C29 C31 108.6(6) . . ?
C26 C29 C31 108.9(6) . . ?
C29 C30 H30A 109.5 . . ?
C29 C30 H30B 109.5 . . ?
H30A C30 H30B 109.5 . . ?
C29 C30 H30C 109.5 . . ?
H30A C30 H30C 109.5 . . ?
H30B C30 H30C 109.5 . . ?
C29 C31 H31A 109.5 . . ?
C29 C31 H31B 109.5 . . ?
H31A C31 H31B 109.5 . . ?
C29 C31 H31C 109.5 . . ?
H31A C31 H31C 109.5 . . ?
H31B C31 H31C 109.5 . . ?
C29 C32 H32A 109.5 . . ?
C29 C32 H32B 109.5 . . ?
H32A C32 H32B 109.5 . . ?
C29 C32 H32C 109.5 . . ?
H32A C32 H32C 109.5 . . ?
H32B C32 H32C 109.5 . . ?
C35 C33 C28 111.9(6) . . ?
C35 C33 H33A 109.2 . . ?
C28 C33 H33A 109.2 . . ?
C35 C33 H33B 109.2 . . ?
C28 C33 H33B 109.2 . . ?
H33A C33 H33B 107.9 . . ?
O4 C34 C35 120.4(6) . . ?
O4 C34 C39 118.3(6) . . ?
C35 C34 C39 121.4(6) . . ?
C34 C35 C36 117.3(7) . . ?
C34 C35 C33 121.9(6) . . ?
C36 C35 C33 120.7(6) . . ?
C37 C36 C35 123.2(7) . . ?
C37 C36 H36 118.4 . . ?
C35 C36 H36 118.4 . . ?
C36 C37 C38 117.4(6) . . ?
C36 C37 C40 123.2(7) . . ?
C38 C37 C40 119.3(7) . . ?
C39 C38 C37 121.5(7) . . ?
C39 C38 H38 119.3 . . ?
C37 C38 H38 119.3 . . ?
C38 C39 C34 119.0(6) . . ?
C38 C39 C44 120.2(6) . . ?
C34 C39 C44 120.8(6) . . ?
C43 C40 C42 108.9(7) . . ?
C43 C40 C41 110.0(7) . . ?
C42 C40 C41 108.0(6) . . ?
C43 C40 C37 109.1(6) . . ?
C42 C40 C37 109.5(6) . . ?
C41 C40 C37 111.3(6) . . ?
C40 C41 H41A 109.5 . . ?
C40 C41 H41B 109.5 . . ?
H41A C41 H41B 109.5 . . ?
C40 C41 H41C 109.5 . . ?
H41A C41 H41C 109.5 . . ?
H41B C41 H41C 109.5 . . ?
C40 C42 H42A 109.5 . . ?
C40 C42 H42B 109.5 . . ?
H42A C42 H42B 109.5 . . ?
C40 C42 H42C 109.5 . . ?
H42A C42 H42C 109.5 . . ?
H42B C42 H42C 109.5 . . ?
C40 C43 H43A 109.5 . . ?
C40 C43 H43B 109.5 . . ?
H43A C43 H43B 109.5 . . ?
C40 C43 H43C 109.5 . . ?
H43A C43 H43C 109.5 . . ?
H43B C43 H43C 109.5 . . ?
C46 C44 C39 112.1(6) . . ?
C46 C44 H44A 109.2 . . ?
C39 C44 H44A 109.2 . . ?
C46 C44 H44B 109.2 . . ?
C39 C44 H44B 109.2 . . ?
H44A C44 H44B 107.9 . . ?
O5 C45 C50 120.8(5) . . ?
O5 C45 C46 115.6(6) . . ?
C50 C45 C46 123.6(5) . . ?
C47 C46 C45 115.1(6) . . ?
C47 C46 C44 123.3(6) . . ?
C45 C46 C44 121.6(5) . . ?
C48 C47 C46 124.4(6) . . ?
C48 C47 H47 117.8 . . ?
C46 C47 H47 117.8 . . ?
C47 C48 C49 117.2(6) . . ?
C47 C48 C51 119.3(6) . . ?
C49 C48 C51 123.5(6) . . ?
C48 C49 C50 123.1(6) . . ?
C48 C49 H49 118.5 . . ?
C50 C49 H49 118.5 . . ?
C45 C50 C49 116.6(5) . . ?
C45 C50 C55 122.3(5) . . ?
C49 C50 C55 121.1(6) . . ?
C53 C51 C48 109.7(6) . . ?
C53 C51 C54 109.6(7) . . ?
C48 C51 C54 111.8(6) . . ?
C53 C51 C52 109.7(7) . . ?
C48 C51 C52 109.1(6) . . ?
C54 C51 C52 106.9(6) . . ?
C51 C52 H52A 109.5 . . ?
C51 C52 H52B 109.5 . . ?
H52A C52 H52B 109.5 . . ?
C51 C52 H52C 109.5 . . ?
H52A C52 H52C 109.5 . . ?
H52B C52 H52C 109.5 . . ?
C51 C53 H53A 109.5 . . ?
C51 C53 H53B 109.5 . . ?
H53A C53 H53B 109.5 . . ?
C51 C53 H53C 109.5 . . ?
H53A C53 H53C 109.5 . . ?
H53B C53 H53C 109.5 . . ?
C51 C54 H54A 109.5 . . ?
C51 C54 H54B 109.5 . . ?
H54A C54 H54B 109.5 . . ?
C51 C54 H54C 109.5 . . ?
H54A C54 H54C 109.5 . . ?
H54B C54 H54C 109.5 . . ?
C57 C55 C50 112.7(5) . . ?
C57 C55 H55A 109.1 . . ?
C50 C55 H55A 109.1 . . ?
C57 C55 H55B 109.1 . . ?
C50 C55 H55B 109.1 . . ?
H55A C55 H55B 107.8 . . ?
O6 C56 C57 120.2(5) . . ?
O6 C56 C61 119.0(6) . . ?
C57 C56 C61 120.8(6) . . ?
C58 C57 C56 118.5(6) . . ?
C58 C57 C55 120.1(6) . . ?
C56 C57 C55 121.4(6) . . ?
C57 C58 C59 122.0(6) . . ?
C57 C58 H58 119.0 . . ?
C59 C58 H58 119.0 . . ?
C60 C59 C58 116.7(6) . . ?
C60 C59 C62 119.1(6) . . ?
C58 C59 C62 124.2(6) . . ?
C61 C60 C59 123.1(6) . . ?
C61 C60 H60 118.5 . . ?
C59 C60 H60 118.5 . . ?
C60 C61 C56 118.8(6) . . ?
C60 C61 C66 120.8(6) . . ?
C56 C61 C66 120.4(6) . . ?
C63 C62 C59 112.4(6) . . ?
C63 C62 C65 108.4(7) . . ?
C59 C62 C65 109.2(6) . . ?
C63 C62 C64 108.9(6) . . ?
C59 C62 C64 108.8(7) . . ?
C65 C62 C64 109.1(7) . . ?
C62 C63 H63A 109.5 . . ?
C62 C63 H63B 109.5 . . ?
H63A C63 H63B 109.5 . . ?
C62 C63 H63C 109.5 . . ?
H63A C63 H63C 109.5 . . ?
H63B C63 H63C 109.5 . . ?
C62 C64 H64A 109.5 . . ?
C62 C64 H64B 109.5 . . ?
H64A C64 H64B 109.5 . . ?
C62 C64 H64C 109.5 . . ?
H64A C64 H64C 109.5 . . ?
H64B C64 H64C 109.5 . . ?
C62 C65 H65A 109.5 . . ?
C62 C65 H65B 109.5 . . ?
H65A C65 H65B 109.5 . . ?
C62 C65 H65C 109.5 . . ?
H65A C65 H65C 109.5 . . ?
H65B C65 H65C 109.5 . . ?
C68 C66 C61 112.0(5) . . ?
C68 C66 H66A 109.2 . . ?
C61 C66 H66A 109.2 . . ?
C68 C66 H66B 109.2 . . ?
C61 C66 H66B 109.2 . . ?
H66A C66 H66B 107.9 . . ?
O7 C67 C72 120.9(6) . . ?
O7 C67 C68 118.3(5) . . ?
C72 C67 C68 120.8(6) . . ?
C69 C68 C67 118.2(6) . . ?
C69 C68 C66 120.6(6) . . ?
C67 C68 C66 121.2(6) . . ?
C68 C69 C70 122.9(6) . . ?
C68 C69 H69 118.5 . . ?
C70 C69 H69 118.5 . . ?
C71 C70 C69 115.9(6) . . ?
C71 C70 C73 122.9(6) . . ?
C69 C70 C73 121.1(6) . . ?
C70 C71 C72 124.5(6) . . ?
C70 C71 H71 117.7 . . ?
C72 C71 H71 117.7 . . ?
C71 C72 C67 117.5(6) . . ?
C71 C72 C77 120.4(5) . . ?
C67 C72 C77 122.0(6) . . ?
C76X C73 C70 113.3(15) . . ?
C70 C73 C75 116.0(9) . . ?
C70 C73 C74 114.0(12) . . ?
C75 C73 C74 109.9(11) . . ?
C76X C73 C74X 114.6(15) . . ?
C70 C73 C74X 107.0(14) . . ?
C76X C73 C75X 111.8(14) . . ?
C70 C73 C75X 104.8(12) . . ?
C74X C73 C75X 104.6(13) . . ?
C70 C73 C76 105.0(9) . . ?
C75 C73 C76 102.1(10) . . ?
C74 C73 C76 108.8(11) . . ?
C73 C74 H74A 109.5 . . ?
C73 C74 H74B 109.5 . . ?
H74A C74 H74B 109.5 . . ?
C73 C74 H74C 109.5 . . ?
H74A C74 H74C 109.5 . . ?
H74B C74 H74C 109.5 . . ?
C73 C75 H75A 109.5 . . ?
C73 C75 H75B 109.5 . . ?
H75A C75 H75B 109.5 . . ?
C73 C75 H75C 109.5 . . ?
H75A C75 H75C 109.5 . . ?
H75B C75 H75C 109.5 . . ?
C73 C76 H76A 109.5 . . ?
C73 C76 H76B 109.5 . . ?
H76A C76 H76B 109.5 . . ?
C73 C76 H76C 109.5 . . ?
H76A C76 H76C 109.5 . . ?
H76B C76 H76C 109.5 . . ?
C73 C74X H74D 109.5 . . ?
C73 C74X H74E 109.5 . . ?
H74D C74X H74E 109.5 . . ?
C73 C74X H74F 109.5 . . ?
H74D C74X H74F 109.5 . . ?
H74E C74X H74F 109.5 . . ?
C73 C75X H75D 109.5 . . ?
C73 C75X H75E 109.5 . . ?
H75D C75X H75E 109.5 . . ?
C73 C75X H75F 109.5 . . ?
H75D C75X H75F 109.5 . . ?
H75E C75X H75F 109.5 . . ?
C73 C76X H76D 109.5 . . ?
C73 C76X H76E 109.5 . . ?
H76D C76X H76E 109.5 . . ?
C73 C76X H76F 109.5 . . ?
H76D C76X H76F 109.5 . . ?
H76E C76X H76F 109.5 . . ?
C72 C77 C79 107.9(5) . . ?
C72 C77 H77A 110.1 . . ?
C79 C77 H77A 110.1 . . ?
C72 C77 H77B 110.1 . . ?
C79 C77 H77B 110.1 . . ?
H77A C77 H77B 108.4 . . ?
O8 C78 C79 118.3(6) . . ?
O8 C78 C83 119.8(6) . . ?
C79 C78 C83 122.0(5) . . ?
C78 C79 C80 118.3(6) . . ?
C78 C79 C77 122.3(5) . . ?
C80 C79 C77 119.2(6) . . ?
C81 C80 C79 121.4(6) . . ?
C81 C80 H80 119.3 . . ?
C79 C80 H80 119.3 . . ?
C82 C81 C80 117.9(5) . . ?
C82 C81 C84 120.8(6) . . ?
C80 C81 C84 121.2(6) . . ?
C81 C82 C83 123.4(6) . . ?
C81 C82 H82 118.3 . . ?
C83 C82 H82 118.3 . . ?
C82 C83 C78 117.0(6) . . ?
C82 C83 C88 121.0(6) . . ?
C78 C83 C88 122.0(5) . . ?
C81 C84 C87 106.9(5) . . ?
C81 C84 C85 111.1(6) . . ?
C87 C84 C85 108.9(6) . . ?
C81 C84 C86 113.1(6) . . ?
C87 C84 C86 108.4(6) . . ?
C85 C84 C86 108.4(6) . . ?
C84 C85 H85A 109.5 . . ?
C84 C85 H85B 109.5 . . ?
H85A C85 H85B 109.5 . . ?
C84 C85 H85C 109.5 . . ?
H85A C85 H85C 109.5 . . ?
H85B C85 H85C 109.5 . . ?
C84 C86 H86A 109.5 . . ?
C84 C86 H86B 109.5 . . ?
H86A C86 H86B 109.5 . . ?
C84 C86 H86C 109.5 . . ?
H86A C86 H86C 109.5 . . ?
H86B C86 H86C 109.5 . . ?
C84 C87 H87A 109.5 . . ?
C84 C87 H87B 109.5 . . ?
H87A C87 H87B 109.5 . . ?
C84 C87 H87C 109.5 . . ?
H87A C87 H87C 109.5 . . ?
H87B C87 H87C 109.5 . . ?
C2 C88 C83 113.5(6) . . ?
C2 C88 H88A 108.9 . . ?
C83 C88 H88A 108.9 . . ?
C2 C88 H88B 108.9 . . ?
C83 C88 H88B 108.9 . . ?
H88A C88 H88B 107.7 . . ?
C89 O9 Ti5 153.4(4) . . ?
C100 O10 Ti5 139.1(4) . . ?
C111 O11 Ti6 147.3(4) . . ?
C122 O12 Ti6 151.4(4) . . ?
C133 O13 Ti7 142.6(4) . . ?
C144 O14 Ti7 153.7(4) . . ?
C155 O15 Ti8 145.4(4) . . ?
C166 O16 Ti8 142.8(4) . . ?
O9 C89 C94 118.6(6) . . ?
O9 C89 C90 119.0(6) . . ?
C94 C89 C90 122.4(6) . . ?
C91 C90 C89 116.8(7) . . ?
C91 C90 C176 123.1(6) . . ?
C89 C90 C176 120.2(6) . . ?
C90 C91 C92 123.3(7) . . ?
C90 C91 H91 118.4 . . ?
C92 C91 H91 118.4 . . ?
C93 C92 C91 117.2(6) . . ?
C93 C92 C95 119.5(7) . . ?
C91 C92 C95 123.3(7) . . ?
C92 C93 C94 122.5(7) . . ?
C92 C93 H93 118.8 . . ?
C94 C93 H93 118.8 . . ?
C93 C94 C89 117.7(7) . . ?
C93 C94 C99 120.8(7) . . ?
C89 C94 C99 121.3(6) . . ?
C98 C95 C97 113.5(10) . . ?
C98 C95 C96 106.0(9) . . ?
C97 C95 C96 106.8(9) . . ?
C98 C95 C92 110.9(7) . . ?
C97 C95 C92 109.1(7) . . ?
C96 C95 C92 110.5(7) . . ?
C95 C96 H96A 109.5 . . ?
C95 C96 H96B 109.5 . . ?
H96A C96 H96B 109.5 . . ?
C95 C96 H96C 109.5 . . ?
H96A C96 H96C 109.5 . . ?
H96B C96 H96C 109.5 . . ?
C95 C97 H97A 109.5 . . ?
C95 C97 H97B 109.5 . . ?
H97A C97 H97B 109.5 . . ?
C95 C97 H97C 109.5 . . ?
H97A C97 H97C 109.5 . . ?
H97B C97 H97C 109.5 . . ?
C95 C98 H98A 109.5 . . ?
C95 C98 H98B 109.5 . . ?
H98A C98 H98B 109.5 . . ?
C95 C98 H98C 109.5 . . ?
H98A C98 H98C 109.5 . . ?
H98B C98 H98C 109.5 . . ?
C101 C99 C94 111.0(6) . . ?
C101 C99 H99A 109.4 . . ?
C94 C99 H99A 109.4 . . ?
C101 C99 H99B 109.4 . . ?
C94 C99 H99B 109.4 . . ?
H99A C99 H99B 108.0 . . ?
O10 C100 C101 119.7(6) . . ?
O10 C100 C105 119.0(6) . . ?
C101 C100 C105 121.3(6) . . ?
C102 C101 C100 118.2(7) . . ?
C102 C101 C99 119.5(6) . . ?
C100 C101 C99 122.2(7) . . ?
C101 C102 C103 123.1(6) . . ?
C101 C102 H102 118.5 . . ?
C103 C102 H102 118.5 . . ?
C104 C103 C102 117.0(7) . . ?
C104 C103 C106 119.7(7) . . ?
C102 C103 C106 123.3(6) . . ?
C103 C104 C105 122.6(7) . . ?
C103 C104 H104 118.7 . . ?
C105 C104 H104 118.7 . . ?
C104 C105 C100 117.8(6) . . ?
C104 C105 C110 120.4(6) . . ?
C100 C105 C110 121.8(6) . . ?
C107 C106 C109 107.7(7) . . ?
C107 C106 C108 108.9(7) . . ?
C109 C106 C108 110.7(7) . . ?
C107 C106 C103 112.2(6) . . ?
C109 C106 C103 109.6(6) . . ?
C108 C106 C103 107.9(6) . . ?
C106 C107 H10D 109.5 . . ?
C106 C107 H10E 109.5 . . ?
H10D C107 H10E 109.5 . . ?
C106 C107 H10F 109.5 . . ?
H10D C107 H10F 109.5 . . ?
H10E C107 H10F 109.5 . . ?
C106 C108 H10G 109.5 . . ?
C106 C108 H10H 109.5 . . ?
H10G C108 H10H 109.5 . . ?
C106 C108 H10I 109.5 . . ?
H10G C108 H10I 109.5 . . ?
H10H C108 H10I 109.5 . . ?
C106 C109 H10J 109.5 . . ?
C106 C109 H10K 109.5 . . ?
H10J C109 H10K 109.5 . . ?
C106 C109 H10L 109.5 . . ?
H10J C109 H10L 109.5 . . ?
H10K C109 H10L 109.5 . . ?
C105 C110 C112 112.6(5) . . ?
C105 C110 H11C 109.1 . . ?
C112 C110 H11C 109.1 . . ?
C105 C110 H11D 109.1 . . ?
C112 C110 H11D 109.1 . . ?
H11C C110 H11D 107.8 . . ?
O11 C111 C112 120.3(6) . . ?
O11 C111 C116 118.9(6) . . ?
C112 C111 C116 120.7(6) . . ?
C113 C112 C111 118.7(6) . . ?
C113 C112 C110 120.4(6) . . ?
C111 C112 C110 120.9(6) . . ?
C112 C113 C114 123.0(7) . . ?
C112 C113 H113 118.5 . . ?
C114 C113 H113 118.5 . . ?
C115 C114 C113 116.5(7) . . ?
C115 C114 C117 120.6(6) . . ?
C113 C114 C117 122.9(6) . . ?
C114 C115 C116 123.2(7) . . ?
C114 C115 H115 118.4 . . ?
C116 C115 H115 118.4 . . ?
C115 C116 C111 117.5(6) . . ?
C115 C116 C121 122.8(6) . . ?
C111 C116 C121 119.7(6) . . ?
C19X C117 C20X 115.0(14) . . ?
C119 C117 C118 112.6(9) . . ?
C119 C117 C114 109.9(8) . . ?
C19X C117 C114 111.6(13) . . ?
C20X C117 C114 108.5(13) . . ?
C118 C117 C114 112.5(7) . . ?
C19X C117 C18X 108.2(14) . . ?
C20X C117 C18X 106.4(16) . . ?
C114 C117 C18X 106.6(11) . . ?
C119 C117 C120 107.7(8) . . ?
C118 C117 C120 106.2(9) . . ?
C114 C117 C120 107.6(7) . . ?
C117 C118 H11E 109.5 . . ?
C117 C118 H11F 109.5 . . ?
H11E C118 H11F 109.5 . . ?
C117 C118 H11G 109.5 . . ?
H11E C118 H11G 109.5 . . ?
H11F C118 H11G 109.5 . . ?
C117 C119 H11H 109.5 . . ?
C117 C119 H11I 109.5 . . ?
H11H C119 H11I 109.5 . . ?
C117 C119 H11J 109.5 . . ?
H11H C119 H11J 109.5 . . ?
H11I C119 H11J 109.5 . . ?
C117 C120 H12A 109.5 . . ?
C117 C120 H12B 109.5 . . ?
H12A C120 H12B 109.5 . . ?
C117 C120 H12C 109.5 . . ?
H12A C120 H12C 109.5 . . ?
H12B C120 H12C 109.5 . . ?
C117 C18X H18A 109.5 . . ?
C117 C18X H18B 109.5 . . ?
H18A C18X H18B 109.5 . . ?
C117 C18X H18C 109.5 . . ?
H18A C18X H18C 109.5 . . ?
H18B C18X H18C 109.5 . . ?
C117 C19X H19D 109.5 . . ?
C117 C19X H19E 109.5 . . ?
H19D C19X H19E 109.5 . . ?
C117 C19X H19F 109.5 . . ?
H19D C19X H19F 109.5 . . ?
H19E C19X H19F 109.5 . . ?
C117 C20X H20D 109.5 . . ?
C117 C20X H20E 109.5 . . ?
H20D C20X H20E 109.5 . . ?
C117 C20X H20F 109.5 . . ?
H20D C20X H20F 109.5 . . ?
H20E C20X H20F 109.5 . . ?
C116 C121 C123 111.4(5) . . ?
C116 C121 H12D 109.4 . . ?
C123 C121 H12D 109.4 . . ?
C116 C121 H12E 109.4 . . ?
C123 C121 H12E 109.4 . . ?
H12D C121 H12E 108.0 . . ?
O12 C122 C127 117.7(6) . . ?
O12 C122 C123 120.1(6) . . ?
C127 C122 C123 122.2(6) . . ?
C122 C123 C124 118.0(6) . . ?
C122 C123 C121 122.0(6) . . ?
C124 C123 C121 120.0(6) . . ?
C123 C124 C125 121.9(7) . . ?
C123 C124 H124 119.1 . . ?
C125 C124 H124 119.1 . . ?
C124 C125 C126 117.4(6) . . ?
C124 C125 C128 121.7(7) . . ?
C126 C125 C128 120.9(6) . . ?
C127 C126 C125 122.8(6) . . ?
C127 C126 H126 118.6 . . ?
C125 C126 H126 118.6 . . ?
C126 C127 C122 117.7(6) . . ?
C126 C127 C132 121.7(6) . . ?
C122 C127 C132 120.6(6) . . ?
C131 C128 C125 111.2(6) . . ?
C131 C128 C130 108.6(7) . . ?
C125 C128 C130 108.7(6) . . ?
C131 C128 C129 109.1(7) . . ?
C125 C128 C129 112.2(6) . . ?
C130 C128 C129 106.9(7) . . ?
C128 C129 H12F 109.5 . . ?
C128 C129 H12G 109.5 . . ?
H12F C129 H12G 109.5 . . ?
C128 C129 H12H 109.5 . . ?
H12F C129 H12H 109.5 . . ?
H12G C129 H12H 109.5 . . ?
C128 C130 H13A 109.5 . . ?
C128 C130 H13B 109.5 . . ?
H13A C130 H13B 109.5 . . ?
C128 C130 H13C 109.5 . . ?
H13A C130 H13C 109.5 . . ?
H13B C130 H13C 109.5 . . ?
C128 C131 H13D 109.5 . . ?
C128 C131 H13E 109.5 . . ?
H13D C131 H13E 109.5 . . ?
C128 C131 H13F 109.5 . . ?
H13D C131 H13F 109.5 . . ?
H13E C131 H13F 109.5 . . ?
C134 C132 C127 116.1(5) . . ?
C134 C132 H13G 108.3 . . ?
C127 C132 H13G 108.3 . . ?
C134 C132 H13H 108.3 . . ?
C127 C132 H13H 108.3 . . ?
H13G C132 H13H 107.4 . . ?
O13 C133 C134 119.4(5) . . ?
O13 C133 C138 119.0(6) . . ?
C134 C133 C138 121.6(6) . . ?
C135 C134 C133 116.9(6) . . ?
C135 C134 C132 120.8(6) . . ?
C133 C134 C132 122.1(6) . . ?
C134 C135 C136 124.4(6) . . ?
C134 C135 H135 117.8 . . ?
C136 C135 H135 117.8 . . ?
C137 C136 C135 115.9(6) . . ?
C137 C136 C139 121.2(6) . . ?
C135 C136 C139 122.9(6) . . ?
C136 C137 C138 123.1(6) . . ?
C136 C137 H137 118.4 . . ?
C138 C137 H137 118.4 . . ?
C137 C138 C133 118.0(6) . . ?
C137 C138 C143 119.0(6) . . ?
C133 C138 C143 123.1(6) . . ?
C136 C139 C140 112.6(6) . . ?
C136 C139 C141 109.4(6) . . ?
C140 C139 C141 109.2(6) . . ?
C136 C139 C142 108.0(6) . . ?
C140 C139 C142 107.7(6) . . ?
C141 C139 C142 110.0(6) . . ?
C139 C140 H14A 109.5 . . ?
C139 C140 H14B 109.5 . . ?
H14A C140 H14B 109.5 . . ?
C139 C140 H14C 109.5 . . ?
H14A C140 H14C 109.5 . . ?
H14B C140 H14C 109.5 . . ?
C139 C141 H14D 109.5 . . ?
C139 C141 H14E 109.5 . . ?
H14D C141 H14E 109.5 . . ?
C139 C141 H14F 109.5 . . ?
H14D C141 H14F 109.5 . . ?
H14E C141 H14F 109.5 . . ?
C139 C142 H14G 109.5 . . ?
C139 C142 H14H 109.5 . . ?
H14G C142 H14H 109.5 . . ?
C139 C142 H14I 109.5 . . ?
H14G C142 H14I 109.5 . . ?
H14H C142 H14I 109.5 . . ?
C145 C143 C138 112.0(6) . . ?
C145 C143 H14J 109.2 . . ?
C138 C143 H14J 109.2 . . ?
C145 C143 H14K 109.2 . . ?
C138 C143 H14K 109.2 . . ?
H14J C143 H14K 107.9 . . ?
O14 C144 C149 118.9(6) . . ?
O14 C144 C145 119.5(6) . . ?
C149 C144 C145 121.5(6) . . ?
C146 C145 C144 118.0(6) . . ?
C146 C145 C143 122.6(6) . . ?
C144 C145 C143 119.2(6) . . ?
C147 C146 C145 122.1(6) . . ?
C147 C146 H146 119.0 . . ?
C145 C146 H146 119.0 . . ?
C146 C147 C148 118.2(7) . . ?
C146 C147 C150 119.4(6) . . ?
C148 C147 C150 122.4(6) . . ?
C149 C148 C147 121.8(6) . . ?
C149 C148 H148 119.1 . . ?
C147 C148 H148 119.1 . . ?
C148 C149 C144 118.0(6) . . ?
C148 C149 C154 121.9(6) . . ?
C144 C149 C154 120.0(6) . . ?
C152 C150 C151 109.1(7) . . ?
C152 C150 C153 107.0(8) . . ?
C151 C150 C153 108.1(7) . . ?
C152 C150 C147 112.1(6) . . ?
C151 C150 C147 109.7(7) . . ?
C153 C150 C147 110.7(7) . . ?
C150 C151 H15A 109.5 . . ?
C150 C151 H15B 109.5 . . ?
H15A C151 H15B 109.5 . . ?
C150 C151 H15C 109.5 . . ?
H15A C151 H15C 109.5 . . ?
H15B C151 H15C 109.5 . . ?
C150 C152 H15D 109.5 . . ?
C150 C152 H15E 109.5 . . ?
H15D C152 H15E 109.5 . . ?
C150 C152 H15F 109.5 . . ?
H15D C152 H15F 109.5 . . ?
H15E C152 H15F 109.5 . . ?
C150 C153 H15G 109.5 . . ?
C150 C153 H15H 109.5 . . ?
H15G C153 H15H 109.5 . . ?
C150 C153 H15I 109.5 . . ?
H15G C153 H15I 109.5 . . ?
H15H C153 H15I 109.5 . . ?
C156 C154 C149 112.4(6) . . ?
C156 C154 H15J 109.1 . . ?
C149 C154 H15J 109.1 . . ?
C156 C154 H15K 109.1 . . ?
C149 C154 H15K 109.1 . . ?
H15J C154 H15K 107.9 . . ?
O15 C155 C156 120.2(6) . . ?
O15 C155 C160 119.2(6) . . ?
C156 C155 C160 120.6(7) . . ?
C157 C156 C155 118.0(6) . . ?
C157 C156 C154 119.9(7) . . ?
C155 C156 C154 122.1(6) . . ?
C156 C157 C158 123.8(8) . . ?
C156 C157 H157 118.1 . . ?
C158 C157 H157 118.1 . . ?
C159 C158 C157 116.4(7) . . ?
C159 C158 C161 122.0(7) . . ?
C157 C158 C161 121.6(8) . . ?
C158 C159 C160 123.3(7) . . ?
C158 C159 H159 118.4 . . ?
C160 C159 H159 118.4 . . ?
C159 C160 C155 117.9(7) . . ?
C159 C160 C165 120.9(6) . . ?
C155 C160 C165 121.1(7) . . ?
C162 C161 C163 105.7(8) . . ?
C162 C161 C158 114.2(7) . . ?
C163 C161 C158 108.2(7) . . ?
C162 C161 C164 108.1(8) . . ?
C163 C161 C164 110.3(7) . . ?
C158 C161 C164 110.2(8) . . ?
C161 C162 H16A 109.5 . . ?
C161 C162 H16B 109.5 . . ?
H16A C162 H16B 109.5 . . ?
C161 C162 H16C 109.5 . . ?
H16A C162 H16C 109.5 . . ?
H16B C162 H16C 109.5 . . ?
C161 C163 H16D 109.5 . . ?
C161 C163 H16E 109.5 . . ?
H16D C163 H16E 109.5 . . ?
C161 C163 H16F 109.5 . . ?
H16D C163 H16F 109.5 . . ?
H16E C163 H16F 109.5 . . ?
C161 C164 H16G 109.5 . . ?
C161 C164 H16H 109.5 . . ?
H16G C164 H16H 109.5 . . ?
C161 C164 H16I 109.5 . . ?
H16G C164 H16I 109.5 . . ?
H16H C164 H16I 109.5 . . ?
C160 C165 C167 108.6(6) . . ?
C160 C165 H16J 110.0 . . ?
C167 C165 H16J 110.0 . . ?
C160 C165 H16K 110.0 . . ?
C167 C165 H16K 110.0 . . ?
H16J C165 H16K 108.3 . . ?
C167 C166 O16 120.8(6) . . ?
C167 C166 C171 120.8(6) . . ?
O16 C166 C171 118.3(6) . . ?
C166 C167 C168 119.2(7) . . ?
C166 C167 C165 122.1(6) . . ?
C168 C167 C165 118.1(7) . . ?
C169 C168 C167 122.1(7) . . ?
C169 C168 H168 119.0 . . ?
C167 C168 H168 119.0 . . ?
C170 C169 C168 116.3(7) . . ?
C170 C169 C172 121.2(6) . . ?
C168 C169 C172 122.4(7) . . ?
C169 C170 C171 123.5(7) . . ?
C169 C170 H170 118.3 . . ?
C171 C170 H170 118.3 . . ?
C166 C171 C170 118.1(6) . . ?
C166 C171 C176 123.5(6) . . ?
C170 C171 C176 118.3(6) . . ?
C175 C172 C173 110.3(6) . . ?
C175 C172 C174 109.8(8) . . ?
C173 C172 C174 107.0(8) . . ?
C175 C172 C169 107.7(7) . . ?
C173 C172 C169 111.9(6) . . ?
C174 C172 C169 110.1(6) . . ?
C172 C173 H17A 109.5 . . ?
C172 C173 H17B 109.5 . . ?
H17A C173 H17B 109.5 . . ?
C172 C173 H17C 109.5 . . ?
H17A C173 H17C 109.5 . . ?
H17B C173 H17C 109.5 . . ?
C172 C174 H17D 109.5 . . ?
C172 C174 H17E 109.5 . . ?
H17D C174 H17E 109.5 . . ?
C172 C174 H17F 109.5 . . ?
H17D C174 H17F 109.5 . . ?
H17E C174 H17F 109.5 . . ?
C172 C175 H17G 109.5 . . ?
C172 C175 H17H 109.5 . . ?
H17G C175 H17H 109.5 . . ?
C172 C175 H17I 109.5 . . ?
H17G C175 H17I 109.5 . . ?
H17H C175 H17I 109.5 . . ?
C90 C176 C171 114.2(6) . . ?
C90 C176 H17J 108.7 . . ?
C171 C176 H17J 108.7 . . ?
C90 C176 H17K 108.7 . . ?
C171 C176 H17K 108.7 . . ?
H17J C176 H17K 107.6 . . ?
C177 N1 Na2 161.7(18) . . ?
N1 C177 C178 174(2) . . ?
C177 C178 H17L 109.5 . . ?
C177 C178 H17M 109.5 . . ?
H17L C178 H17M 109.5 . . ?
C177 C178 H17N 109.5 . . ?
H17L C178 H17N 109.5 . . ?
H17M C178 H17N 109.5 . . ?
N1X C77X C78X 165(2) . . ?
C77X C78X H78A 109.5 . . ?
C77X C78X H78B 109.5 . . ?
H78A C78X H78B 109.5 . . ?
C77X C78X H78C 109.5 . . ?
H78A C78X H78C 109.5 . . ?
H78B C78X H78C 109.5 . . ?
C179 N2 Na2 101.7(16) . . ?
N2 C179 C180 154.3(18) . . ?
N2 C179 Na2 52.6(13) . . ?
C180 C179 Na2 149.1(10) . . ?
C179 C180 H18D 109.5 . . ?
C179 C180 H18E 109.5 . . ?
H18D C180 H18E 109.5 . . ?
C179 C180 H18F 109.5 . . ?
H18D C180 H18F 109.5 . . ?
H18E C180 H18F 109.5 . . ?
N3 C181 C182 177.2(16) . . ?
C181 C182 H18G 109.5 . . ?
C181 C182 H18H 109.5 . . ?
H18G C182 H18H 109.5 . . ?
C181 C182 H18I 109.5 . . ?
H18G C182 H18I 109.5 . . ?
H18H C182 H18I 109.5 . . ?
N4 C183 C184 172.8(14) . . ?
C183 C184 H18J 109.5 . . ?
C183 C184 H18K 109.5 . . ?
H18J C184 H18K 109.5 . . ?
C183 C184 H18L 109.5 . . ?
H18J C184 H18L 109.5 . . ?
H18K C184 H18L 109.5 . . ?
N5 C185 C186 159(3) . . ?
C185 C186 H18M 109.5 . . ?
C185 C186 H18N 109.5 . . ?
H18M C186 H18N 109.5 . . ?
C185 C186 H18P 109.5 . . ?
H18M C186 H18P 109.5 . . ?
H18N C186 H18P 109.5 . . ?

loop_
_geom_bond_atom_site_label_1
_geom_bond_atom_site_label_2
_geom_bond_distance
_geom_bond_site_symmetry_2
_geom_bond_publ_flag
Ti1 O2 1.769(5) . ?
Ti1 O1 1.812(4) . ?
Ti1 F2 1.895(4) . ?
Ti1 F3 2.013(3) . ?
Ti1 F1 2.014(5) . ?
Ti1 F4 2.028(4) . ?
Ti2 O3 1.785(5) . ?
Ti2 O4 1.831(4) . ?
Ti2 F6 1.892(4) . ?
Ti2 F5 1.938(4) . ?
Ti2 F7 2.033(4) . ?
Ti2 F3 2.033(3) . ?
Ti3 O6 1.763(4) . ?
Ti3 O5 1.778(4) . ?
Ti3 F9 1.927(3) . ?
Ti3 F7 1.961(4) . ?
Ti3 F8 2.002(3) . ?
Ti3 F10 2.003(3) . ?
Ti4 O8 1.779(4) . ?
Ti4 O7 1.791(5) . ?
Ti4 F11 1.919(4) . ?
Ti4 F4 1.949(4) . ?
Ti4 F8 2.002(3) . ?
Ti4 F12 2.038(4) . ?
Ti5 O9 1.788(4) . ?
Ti5 O10 1.807(5) . ?
Ti5 F13 1.829(4) . ?
Ti5 F14 1.963(3) . ?
Ti5 F15 2.009(4) . ?
Ti5 F11 2.021(4) . ?
Ti6 O12 1.786(4) . ?
Ti6 O11 1.793(5) . ?
Ti6 F16 1.829(4) . ?
Ti6 F14 1.973(3) . ?
Ti6 F17 1.981(4) . ?
Ti6 F9 2.027(3) . ?
Ti7 O14 1.777(5) . ?
Ti7 O13 1.818(4) . ?
Ti7 F18 1.856(4) . ?
Ti7 F17 1.969(4) . ?
Ti7 F10 2.009(3) . ?
Ti7 F19 2.054(3) . ?
Ti8 O15 1.795(5) . ?
Ti8 O16 1.838(4) . ?
Ti8 F20 1.857(4) . ?
Ti8 F15 1.950(4) . ?
Ti8 F19 2.025(3) . ?
Ti8 F12 2.051(4) . ?
F1 Na1 2.817(9) . ?
F2 Ca1 2.736(4) . ?
F3 Ca1 2.669(4) . ?
F6 Ca1 2.888(4) . ?
F7 Ca1 3.073(4) . ?
F8 Ca1 3.068(4) . ?
F10 Ca1 2.807(3) . ?
F12 Ca1 2.901(4) . ?
F18 Ca1 2.675(4) . ?
F19 Ca1 2.809(4) . ?
F20 Ca1 2.773(4) . ?
Ca1 Na2 2.863(9) . ?
Na1 O1 2.848(9) . ?
Na2 N2 2.34(2) . ?
Na2 N1 2.70(2) . ?
Na2 C179 2.88(2) . ?
O1 C1 1.389(7) . ?
O2 C12 1.352(8) . ?
O3 C23 1.343(7) . ?
O4 C34 1.376(7) . ?
O5 C45 1.383(7) . ?
O6 C56 1.359(7) . ?
O7 C67 1.373(7) . ?
O8 C78 1.375(6) . ?
C1 C6 1.382(9) . ?
C1 C2 1.394(9) . ?
C2 C3 1.395(9) . ?
C2 C88 1.501(9) . ?
C3 C4 1.389(10) . ?
C3 H3 0.9500 . ?
C4 C5 1.392(10) . ?
C4 C7 1.542(10) . ?
C5 C6 1.402(9) . ?
C5 H5 0.9500 . ?
C6 C11 1.519(10) . ?
C7 C10 1.483(11) . ?
C7 C9 1.521(10) . ?
C7 C8 1.568(12) . ?
C8 H8A 0.9800 . ?
C8 H8B 0.9800 . ?
C8 H8C 0.9800 . ?
C9 H9A 0.9800 . ?
C9 H9B 0.9800 . ?
C9 H9C 0.9800 . ?
C10 H10A 0.9800 . ?
C10 H10B 0.9800 . ?
C10 H10C 0.9800 . ?
C11 C13 1.518(9) . ?
C11 H11A 0.9900 . ?
C11 H11B 0.9900 . ?
C12 C13 1.399(9) . ?
C12 C17 1.401(9) . ?
C13 C14 1.388(9) . ?
C14 C15 1.395(9) . ?
C14 H14 0.9500 . ?
C15 C16 1.399(9) . ?
C15 C18 1.520(9) . ?
C16 C17 1.382(9) . ?
C16 H16 0.9500 . ?
C17 C22 1.526(9) . ?
C18 C19 1.523(10) . ?
C18 C20 1.535(9) . ?
C18 C21 1.541(9) . ?
C19 H19A 0.9800 . ?
C19 H19B 0.9800 . ?
C19 H19C 0.9800 . ?
C20 H20A 0.9800 . ?
C20 H20B 0.9800 . ?
C20 H20C 0.9800 . ?
C21 H21A 0.9800 . ?
C21 H21B 0.9800 . ?
C21 H21C 0.9800 . ?
C22 C24 1.528(8) . ?
C22 H22A 0.9900 . ?
C22 H22B 0.9900 . ?
C23 C24 1.386(9) . ?
C23 C28 1.393(9) . ?
C24 C25 1.386(9) . ?
C25 C26 1.397(8) . ?
C25 H25 0.9500 . ?
C26 C27 1.398(9) . ?
C26 C29 1.544(10) . ?
C27 C28 1.386(9) . ?
C27 H27 0.9500 . ?
C28 C33 1.510(9) . ?
C29 C32 1.531(9) . ?
C29 C30 1.533(10) . ?
C29 C31 1.559(10) . ?
C30 H30A 0.9800 . ?
C30 H30B 0.9800 . ?
C30 H30C 0.9800 . ?
C31 H31A 0.9800 . ?
C31 H31B 0.9800 . ?
C31 H31C 0.9800 . ?
C32 H32A 0.9800 . ?
C32 H32B 0.9800 . ?
C32 H32C 0.9800 . ?
C33 C35 1.510(9) . ?
C33 H33A 0.9900 . ?
C33 H33B 0.9900 . ?
C34 C35 1.389(9) . ?
C34 C39 1.399(9) . ?
C35 C36 1.392(9) . ?
C36 C37 1.386(10) . ?
C36 H36 0.9500 . ?
C37 C38 1.397(10) . ?
C37 C40 1.557(9) . ?
C38 C39 1.384(9) . ?
C38 H38 0.9500 . ?
C39 C44 1.506(9) . ?
C40 C43 1.526(11) . ?
C40 C42 1.547(10) . ?
C40 C41 1.550(10) . ?
C41 H41A 0.9800 . ?
C41 H41B 0.9800 . ?
C41 H41C 0.9800 . ?
C42 H42A 0.9800 . ?
C42 H42B 0.9800 . ?
C42 H42C 0.9800 . ?
C43 H43A 0.9800 . ?
C43 H43B 0.9800 . ?
C43 H43C 0.9800 . ?
C44 C46 1.485(9) . ?
C44 H44A 0.9900 . ?
C44 H44B 0.9900 . ?
C45 C50 1.394(9) . ?
C45 C46 1.424(8) . ?
C46 C47 1.390(8) . ?
C47 C48 1.384(9) . ?
C47 H47 0.9500 . ?
C48 C49 1.393(8) . ?
C48 C51 1.531(8) . ?
C49 C50 1.396(8) . ?
C49 H49 0.9500 . ?
C50 C55 1.524(8) . ?
C51 C53 1.517(10) . ?
C51 C54 1.545(10) . ?
C51 C52 1.549(10) . ?
C52 H52A 0.9800 . ?
C52 H52B 0.9800 . ?
C52 H52C 0.9800 . ?
C53 H53A 0.9800 . ?
C53 H53B 0.9800 . ?
C53 H53C 0.9800 . ?
C54 H54A 0.9800 . ?
C54 H54B 0.9800 . ?
C54 H54C 0.9800 . ?
C55 C57 1.518(8) . ?
C55 H55A 0.9900 . ?
C55 H55B 0.9900 . ?
C56 C57 1.397(8) . ?
C56 C61 1.401(8) . ?
C57 C58 1.387(9) . ?
C58 C59 1.420(9) . ?
C58 H58 0.9500 . ?
C59 C60 1.389(9) . ?
C59 C62 1.532(10) . ?
C60 C61 1.372(9) . ?
C60 H60 0.9500 . ?
C61 C66 1.523(9) . ?
C62 C63 1.524(10) . ?
C62 C65 1.541(11) . ?
C62 C64 1.553(12) . ?
C63 H63A 0.9800 . ?
C63 H63B 0.9800 . ?
C63 H63C 0.9800 . ?
C64 H64A 0.9800 . ?
C64 H64B 0.9800 . ?
C64 H64C 0.9800 . ?
C65 H65A 0.9800 . ?
C65 H65B 0.9800 . ?
C65 H65C 0.9800 . ?
C66 C68 1.493(8) . ?
C66 H66A 0.9900 . ?
C66 H66B 0.9900 . ?
C67 C72 1.395(8) . ?
C67 C68 1.406(8) . ?
C68 C69 1.387(9) . ?
C69 C70 1.401(9) . ?
C69 H69 0.9500 . ?
C70 C71 1.375(9) . ?
C70 C73 1.523(10) . ?
C71 C72 1.389(9) . ?
C71 H71 0.9500 . ?
C72 C77 1.509(9) . ?
C73 C76X 1.512(15) . ?
C73 C75 1.539(14) . ?
C73 C74 1.544(13) . ?
C73 C74X 1.559(14) . ?
C73 C75X 1.562(17) . ?
C73 C76 1.584(13) . ?
C74 H74A 0.9800 . ?
C74 H74B 0.9800 . ?
C74 H74C 0.9800 . ?
C75 H75A 0.9800 . ?
C75 H75B 0.9800 . ?
C75 H75C 0.9800 . ?
C76 H76A 0.9800 . ?
C76 H76B 0.9800 . ?
C76 H76C 0.9800 . ?
C74X H74D 0.9800 . ?
C74X H74E 0.9800 . ?
C74X H74F 0.9800 . ?
C75X H75D 0.9800 . ?
C75X H75E 0.9800 . ?
C75X H75F 0.9800 . ?
C76X H76D 0.9800 . ?
C76X H76E 0.9800 . ?
C76X H76F 0.9800 . ?
C77 C79 1.522(9) . ?
C77 H77A 0.9900 . ?
C77 H77B 0.9900 . ?
C78 C79 1.389(9) . ?
C78 C83 1.404(9) . ?
C79 C80 1.412(8) . ?
C80 C81 1.392(9) . ?
C80 H80 0.9500 . ?
C81 C82 1.382(9) . ?
C81 C84 1.525(8) . ?
C82 C83 1.393(8) . ?
C82 H82 0.9500 . ?
C83 C88 1.507(9) . ?
C84 C87 1.529(9) . ?
C84 C85 1.547(9) . ?
C84 C86 1.547(10) . ?
C85 H85A 0.9800 . ?
C85 H85B 0.9800 . ?
C85 H85C 0.9800 . ?
C86 H86A 0.9800 . ?
C86 H86B 0.9800 . ?
C86 H86C 0.9800 . ?
C87 H87A 0.9800 . ?
C87 H87B 0.9800 . ?
C87 H87C 0.9800 . ?
C88 H88A 0.9900 . ?
C88 H88B 0.9900 . ?
O9 C89 1.367(7) . ?
O10 C100 1.364(8) . ?
O11 C111 1.362(7) . ?
O12 C122 1.375(7) . ?
O13 C133 1.386(7) . ?
O14 C144 1.350(7) . ?
O15 C155 1.358(8) . ?
O16 C166 1.372(7) . ?
C89 C94 1.392(9) . ?
C89 C90 1.406(9) . ?
C90 C91 1.379(8) . ?
C90 C176 1.497(9) . ?
C91 C92 1.397(10) . ?
C91 H91 0.9500 . ?
C92 C93 1.388(10) . ?
C92 C95 1.535(9) . ?
C93 C94 1.388(8) . ?
C93 H93 0.9500 . ?
C94 C99 1.512(9) . ?
C95 C98 1.451(12) . ?
C95 C97 1.480(13) . ?
C95 C96 1.530(13) . ?
C96 H96A 0.9800 . ?
C96 H96B 0.9800 . ?
C96 H96C 0.9800 . ?
C97 H97A 0.9800 . ?
C97 H97B 0.9800 . ?
C97 H97C 0.9800 . ?
C98 H98A 0.9800 . ?
C98 H98B 0.9800 . ?
C98 H98C 0.9800 . ?
C99 C101 1.509(9) . ?
C99 H99A 0.9900 . ?
C99 H99B 0.9900 . ?
C100 C101 1.390(9) . ?
C100 C105 1.409(9) . ?
C101 C102 1.388(9) . ?
C102 C103 1.397(10) . ?
C102 H102 0.9500 . ?
C103 C104 1.388(9) . ?
C103 C106 1.552(10) . ?
C104 C105 1.405(9) . ?
C104 H104 0.9500 . ?
C105 C110 1.502(8) . ?
C106 C107 1.510(10) . ?
C106 C109 1.519(11) . ?
C106 C108 1.524(11) . ?
C107 H10D 0.9800 . ?
C107 H10E 0.9800 . ?
C107 H10F 0.9800 . ?
C108 H10G 0.9800 . ?
C108 H10H 0.9800 . ?
C108 H10I 0.9800 . ?
C109 H10J 0.9800 . ?
C109 H10K 0.9800 . ?
C109 H10L 0.9800 . ?
C110 C112 1.523(9) . ?
C110 H11C 0.9900 . ?
C110 H11D 0.9900 . ?
C111 C112 1.387(8) . ?
C111 C116 1.411(9) . ?
C112 C113 1.372(9) . ?
C113 C114 1.394(9) . ?
C113 H113 0.9500 . ?
C114 C115 1.383(9) . ?
C114 C117 1.536(10) . ?
C115 C116 1.388(9) . ?
C115 H115 0.9500 . ?
C116 C121 1.520(9) . ?
C117 C119 1.496(13) . ?
C117 C19X 1.500(18) . ?
C117 C20X 1.515(15) . ?
C117 C118 1.534(11) . ?
C117 C18X 1.561(15) . ?
C117 C120 1.567(11) . ?
C118 H11E 0.9800 . ?
C118 H11F 0.9800 . ?
C118 H11G 0.9800 . ?
C119 H11H 0.9800 . ?
C119 H11I 0.9800 . ?
C119 H11J 0.9800 . ?
C120 H12A 0.9800 . ?
C120 H12B 0.9800 . ?
C120 H12C 0.9800 . ?
C18X H18A 0.9800 . ?
C18X H18B 0.9800 . ?
C18X H18C 0.9800 . ?
C19X H19D 0.9800 . ?
C19X H19E 0.9800 . ?
C19X H19F 0.9800 . ?
C20X H20D 0.9800 . ?
C20X H20E 0.9800 . ?
C20X H20F 0.9800 . ?
C121 C123 1.526(9) . ?
C121 H12D 0.9900 . ?
C121 H12E 0.9900 . ?
C122 C127 1.388(9) . ?
C122 C123 1.390(9) . ?
C123 C124 1.392(8) . ?
C124 C125 1.395(9) . ?
C124 H124 0.9500 . ?
C125 C126 1.395(9) . ?
C125 C128 1.529(9) . ?
C126 C127 1.382(8) . ?
C126 H126 0.9500 . ?
C127 C132 1.498(9) . ?
C128 C131 1.504(10) . ?
C128 C130 1.531(10) . ?
C128 C129 1.551(11) . ?
C129 H12F 0.9800 . ?
C129 H12G 0.9800 . ?
C129 H12H 0.9800 . ?
C130 H13A 0.9800 . ?
C130 H13B 0.9800 . ?
C130 H13C 0.9800 . ?
C131 H13D 0.9800 . ?
C131 H13E 0.9800 . ?
C131 H13F 0.9800 . ?
C132 C134 1.495(9) . ?
C132 H13G 0.9900 . ?
C132 H13H 0.9900 . ?
C133 C134 1.393(9) . ?
C133 C138 1.394(8) . ?
C134 C135 1.386(8) . ?
C135 C136 1.391(9) . ?
C135 H135 0.9500 . ?
C136 C137 1.382(9) . ?
C136 C139 1.525(9) . ?
C137 C138 1.393(9) . ?
C137 H137 0.9500 . ?
C138 C143 1.522(9) . ?
C139 C140 1.529(10) . ?
C139 C141 1.529(10) . ?
C139 C142 1.551(10) . ?
C140 H14A 0.9800 . ?
C140 H14B 0.9800 . ?
C140 H14C 0.9800 . ?
C141 H14D 0.9800 . ?
C141 H14E 0.9800 . ?
C141 H14F 0.9800 . ?
C142 H14G 0.9800 . ?
C142 H14H 0.9800 . ?
C142 H14I 0.9800 . ?
C143 C145 1.499(9) . ?
C143 H14J 0.9900 . ?
C143 H14K 0.9900 . ?
C144 C149 1.395(9) . ?
C144 C145 1.396(8) . ?
C145 C146 1.384(9) . ?
C146 C147 1.378(9) . ?
C146 H146 0.9500 . ?
C147 C148 1.398(9) . ?
C147 C150 1.541(10) . ?
C148 C149 1.379(9) . ?
C148 H148 0.9500 . ?
C149 C154 1.546(9) . ?
C150 C152 1.498(10) . ?
C150 C151 1.519(11) . ?
C150 C153 1.524(12) . ?
C151 H15A 0.9800 . ?
C151 H15B 0.9800 . ?
C151 H15C 0.9800 . ?
C152 H15D 0.9800 . ?
C152 H15E 0.9800 . ?
C152 H15F 0.9800 . ?
C153 H15G 0.9800 . ?
C153 H15H 0.9800 . ?
C153 H15I 0.9800 . ?
C154 C156 1.499(9) . ?
C154 H15J 0.9900 . ?
C154 H15K 0.9900 . ?
C155 C156 1.402(9) . ?
C155 C160 1.413(9) . ?
C156 C157 1.384(9) . ?
C157 C158 1.394(9) . ?
C157 H157 0.9500 . ?
C158 C159 1.385(11) . ?
C158 C161 1.525(11) . ?
C159 C160 1.396(10) . ?
C159 H159 0.9500 . ?
C160 C165 1.506(10) . ?
C161 C162 1.502(12) . ?
C161 C163 1.514(11) . ?
C161 C164 1.525(11) . ?
C162 H16A 0.9800 . ?
C162 H16B 0.9800 . ?
C162 H16C 0.9800 . ?
C163 H16D 0.9800 . ?
C163 H16E 0.9800 . ?
C163 H16F 0.9800 . ?
C164 H16G 0.9800 . ?
C164 H16H 0.9800 . ?
C164 H16I 0.9800 . ?
C165 C167 1.535(9) . ?
C165 H16J 0.9900 . ?
C165 H16K 0.9900 . ?
C166 C167 1.367(9) . ?
C166 C171 1.391(9) . ?
C167 C168 1.405(9) . ?
C168 C169 1.392(10) . ?
C168 H168 0.9500 . ?
C169 C170 1.378(10) . ?
C169 C172 1.544(10) . ?
C170 C171 1.394(9) . ?
C170 H170 0.9500 . ?
C171 C176 1.514(9) . ?
C172 C175 1.506(12) . ?
C172 C173 1.513(11) . ?
C172 C174 1.530(12) . ?
C173 H17A 0.9800 . ?
C173 H17B 0.9800 . ?
C173 H17C 0.9800 . ?
C174 H17D 0.9800 . ?
C174 H17E 0.9800 . ?
C174 H17F 0.9800 . ?
C175 H17G 0.9800 . ?
C175 H17H 0.9800 . ?
C175 H17I 0.9800 . ?
C176 H17J 0.9900 . ?
C176 H17K 0.9900 . ?
N1 C177 1.192(14) . ?
C177 C178 1.373(15) . ?
C178 H17L 0.9800 . ?
C178 H17M 0.9800 . ?
C178 H17N 0.9800 . ?
N1X C77X 1.229(16) . ?
C77X C78X 1.440(16) . ?
C78X H78A 0.9800 . ?
C78X H78B 0.9800 . ?
C78X H78C 0.9800 . ?
N2 C179 1.276(13) . ?
C179 C180 1.639(14) . ?
C180 H18D 0.9800 . ?
C180 H18E 0.9800 . ?
C180 H18F 0.9800 . ?
N3 C181 1.162(10) . ?
C181 C182 1.384(10) . ?
C182 H18G 0.9800 . ?
C182 H18H 0.9800 . ?
C182 H18I 0.9800 . ?
N4 C183 1.211(12) . ?
C183 C184 1.389(12) . ?
C184 H18J 0.9800 . ?
C184 H18K 0.9800 . ?
C184 H18L 0.9800 . ?
N5 C185 1.262(14) . ?
C185 C186 1.422(14) . ?
C186 H18M 0.9800 . ?
C186 H18N 0.9800 . ?
C186 H18P 0.9800 . ?

loop_
_geom_hbond_atom_site_label_D
_geom_hbond_atom_site_label_H
_geom_hbond_atom_site_label_A
_geom_hbond_distance_DH
_geom_hbond_distance_HA
_geom_hbond_distance_DA
_geom_hbond_angle_DHA
_geom_hbond_site_symmetry_A
_geom_hbond_publ_flag
C180 H18F F20 0.98 2.22 2.800(9) 116.2 . yes
C180 H18F O16 0.98 2.54 3.326(11) 137.2 . yes
C184 H18K O9 0.98 2.63 3.380(10) 133.3 . yes
C186 H18M F5 0.98 2.16 3.044(11) 149.3 . yes

loop_
_geom_torsion_atom_site_label_1
_geom_torsion_atom_site_label_2
_geom_torsion_atom_site_label_3
_geom_torsion_atom_site_label_4
_geom_torsion
_geom_torsion_site_symmetry_1
_geom_torsion_site_symmetry_2
_geom_torsion_site_symmetry_3
_geom_torsion_site_symmetry_4
_geom_torsion_publ_flag
O2 Ti1 F2 Ca1 117.91(19) . . . . ?
O1 Ti1 F2 Ca1 -143.79(18) . . . . ?
F3 Ti1 F2 Ca1 27.39(16) . . . . ?
F1 Ti1 F2 Ca1 -19.0(8) . . . . ?
F4 Ti1 F2 Ca1 -53.74(15) . . . . ?
O3 Ti2 F6 Ca1 -120.40(18) . . . . ?
O4 Ti2 F6 Ca1 140.50(17) . . . . ?
F5 Ti2 F6 Ca1 13.6(7) . . . . ?
F7 Ti2 F6 Ca1 49.63(14) . . . . ?
F3 Ti2 F6 Ca1 -30.93(15) . . . . ?
O14 Ti7 F18 Ca1 131.18(16) . . . . ?
O13 Ti7 F18 Ca1 -130.55(16) . . . . ?
F17 Ti7 F18 Ca1 -1.4(8) . . . . ?
F10 Ti7 F18 Ca1 -41.23(13) . . . . ?
F19 Ti7 F18 Ca1 40.71(14) . . . . ?
O15 Ti8 F20 Ca1 -128.33(16) . . . . ?
O16 Ti8 F20 Ca1 133.54(17) . . . . ?
F15 Ti8 F20 Ca1 17.4(8) . . . . ?
F19 Ti8 F20 Ca1 -38.57(14) . . . . ?
F12 Ti8 F20 Ca1 43.55(13) . . . . ?
O2 Ti1 O1 C1 35.6(6) . . . . ?
F2 Ti1 O1 C1 -60.4(6) . . . . ?
F1 Ti1 O1 C1 132.1(6) . . . . ?
F4 Ti1 O1 C1 -143.7(6) . . . . ?
O2 Ti1 O1 Na1 -111.8(3) . . . . ?
F2 Ti1 O1 Na1 152.1(2) . . . . ?
F1 Ti1 O1 Na1 -15.3(3) . . . . ?
F4 Ti1 O1 Na1 68.8(2) . . . . ?
O1 Ti1 O2 C12 54.5(17) . . . . ?
F2 Ti1 O2 C12 152.4(17) . . . . ?
F3 Ti1 O2 C12 -120.7(17) . . . . ?
F1 Ti1 O2 C12 -38.1(17) . . . . ?
O4 Ti2 O3 C23 37.6(13) . . . . ?
F6 Ti2 O3 C23 -57.6(13) . . . . ?
F5 Ti2 O3 C23 133.9(13) . . . . ?
F3 Ti2 O3 C23 -141.6(13) . . . . ?
O3 Ti2 O4 C34 -50.9(6) . . . . ?
F6 Ti2 O4 C34 45.4(6) . . . . ?
F5 Ti2 O4 C34 -147.4(6) . . . . ?
F7 Ti2 O4 C34 128.9(6) . . . . ?
O6 Ti3 O5 C45 -19.1(8) . . . . ?
F9 Ti3 O5 C45 -116.0(7) . . . . ?
F7 Ti3 O5 C45 75.7(8) . . . . ?
F10 Ti3 O5 C45 158.8(8) . . . . ?
O5 Ti3 O6 C56 -2.9(13) . . . . ?
F9 Ti3 O6 C56 90.7(13) . . . . ?
F7 Ti3 O6 C56 -97.1(13) . . . . ?
F8 Ti3 O6 C56 178.4(13) . . . . ?
O8 Ti4 O7 C67 -20.8(7) . . . . ?
F11 Ti4 O7 C67 -118.1(7) . . . . ?
F4 Ti4 O7 C67 72.0(7) . . . . ?
F8 Ti4 O7 C67 154.2(7) . . . . ?
O7 Ti4 O8 C78 6.4(11) . . . . ?
F11 Ti4 O8 C78 100.9(11) . . . . ?
F4 Ti4 O8 C78 -89.3(11) . . . . ?
F12 Ti4 O8 C78 -175.6(11) . . . . ?
Ti1 O1 C1 C6 -69.4(8) . . . . ?
Na1 O1 C1 C6 76.4(7) . . . . ?
Ti1 O1 C1 C2 112.8(6) . . . . ?
Na1 O1 C1 C2 -101.4(6) . . . . ?
C6 C1 C2 C3 -1.1(10) . . . . ?
O1 C1 C2 C3 176.7(6) . . . . ?
C6 C1 C2 C88 -175.1(6) . . . . ?
O1 C1 C2 C88 2.7(9) . . . . ?
C1 C2 C3 C4 -0.2(10) . . . . ?
C88 C2 C3 C4 173.8(7) . . . . ?
C2 C3 C4 C5 1.1(11) . . . . ?
C2 C3 C4 C7 -171.4(7) . . . . ?
C3 C4 C5 C6 -0.8(11) . . . . ?
C7 C4 C5 C6 171.2(7) . . . . ?
O1 C1 C6 C5 -176.4(6) . . . . ?
C2 C1 C6 C5 1.3(10) . . . . ?
O1 C1 C6 C11 -3.6(10) . . . . ?
C2 C1 C6 C11 174.1(6) . . . . ?
C4 C5 C6 C1 -0.4(11) . . . . ?
C4 C5 C6 C11 -173.4(7) . . . . ?
C3 C4 C7 C10 -163.9(7) . . . . ?
C5 C4 C7 C10 24.3(11) . . . . ?
C3 C4 C7 C9 70.8(10) . . . . ?
C5 C4 C7 C9 -101.0(9) . . . . ?
C3 C4 C7 C8 -44.1(9) . . . . ?
C5 C4 C7 C8 144.1(8) . . . . ?
C1 C6 C11 C13 99.8(8) . . . . ?
C5 C6 C11 C13 -87.7(8) . . . . ?
Ti1 O2 C12 C13 -38(2) . . . . ?
Ti1 O2 C12 C17 140.9(14) . . . . ?
O2 C12 C13 C14 178.0(6) . . . . ?
C17 C12 C13 C14 -1.4(11) . . . . ?
O2 C12 C13 C11 5.5(10) . . . . ?
C17 C12 C13 C11 -173.9(7) . . . . ?
C6 C11 C13 C14 114.7(8) . . . . ?
C6 C11 C13 C12 -73.1(9) . . . . ?
C12 C13 C14 C15 -0.4(11) . . . . ?
C11 C13 C14 C15 172.1(7) . . . . ?
C13 C14 C15 C16 2.0(10) . . . . ?
C13 C14 C15 C18 -171.7(7) . . . . ?
C14 C15 C16 C17 -1.9(10) . . . . ?
C18 C15 C16 C17 172.2(6) . . . . ?
C15 C16 C17 C12 0.2(10) . . . . ?
C15 C16 C17 C22 -178.3(6) . . . . ?
O2 C12 C17 C16 -177.9(6) . . . . ?
C13 C12 C17 C16 1.5(10) . . . . ?
O2 C12 C17 C22 0.6(10) . . . . ?
C13 C12 C17 C22 180.0(6) . . . . ?
C14 C15 C18 C19 -136.6(7) . . . . ?
C16 C15 C18 C19 49.8(8) . . . . ?
C14 C15 C18 C20 -14.2(10) . . . . ?
C16 C15 C18 C20 172.2(6) . . . . ?
C14 C15 C18 C21 104.0(7) . . . . ?
C16 C15 C18 C21 -69.6(8) . . . . ?
C16 C17 C22 C24 52.3(9) . . . . ?
C12 C17 C22 C24 -126.1(7) . . . . ?
Ti2 O3 C23 C24 125.8(11) . . . . ?
Ti2 O3 C23 C28 -53.9(16) . . . . ?
O3 C23 C24 C25 -177.3(6) . . . . ?
C28 C23 C24 C25 2.4(10) . . . . ?
O3 C23 C24 C22 4.3(9) . . . . ?
C28 C23 C24 C22 -176.1(6) . . . . ?
C17 C22 C24 C23 101.2(7) . . . . ?
C17 C22 C24 C25 -77.3(8) . . . . ?
C23 C24 C25 C26 -3.9(9) . . . . ?
C22 C24 C25 C26 174.5(6) . . . . ?
C24 C25 C26 C27 2.1(9) . . . . ?
C24 C25 C26 C29 -176.5(6) . . . . ?
C25 C26 C27 C28 1.4(10) . . . . ?
C29 C26 C27 C28 -180.0(6) . . . . ?
C26 C27 C28 C23 -2.9(10) . . . . ?
C26 C27 C28 C33 176.3(6) . . . . ?
O3 C23 C28 C27 -179.4(6) . . . . ?
C24 C23 C28 C27 0.9(10) . . . . ?
O3 C23 C28 C33 1.4(10) . . . . ?
C24 C23 C28 C33 -178.3(6) . . . . ?
C25 C26 C29 C32 -121.1(7) . . . . ?
C27 C26 C29 C32 60.4(9) . . . . ?
C25 C26 C29 C30 0.2(9) . . . . ?
C27 C26 C29 C30 -178.2(6) . . . . ?
C25 C26 C29 C31 120.2(7) . . . . ?
C27 C26 C29 C31 -58.3(8) . . . . ?
C27 C28 C33 C35 -98.2(7) . . . . ?
C23 C28 C33 C35 81.0(8) . . . . ?
Ti2 O4 C34 C35 74.9(8) . . . . ?
Ti2 O4 C34 C39 -106.3(7) . . . . ?
O4 C34 C35 C36 -177.3(6) . . . . ?
C39 C34 C35 C36 4.0(10) . . . . ?
O4 C34 C35 C33 3.6(10) . . . . ?
C39 C34 C35 C33 -175.2(6) . . . . ?
C28 C33 C35 C34 -102.0(7) . . . . ?
C28 C33 C35 C36 79.0(8) . . . . ?
C34 C35 C36 C37 -0.1(10) . . . . ?
C33 C35 C36 C37 179.0(6) . . . . ?
C35 C36 C37 C38 -3.3(11) . . . . ?
C35 C36 C37 C40 179.1(7) . . . . ?
C36 C37 C38 C39 3.0(10) . . . . ?
C40 C37 C38 C39 -179.3(6) . . . . ?
C37 C38 C39 C34 0.6(10) . . . . ?
C37 C38 C39 C44 -177.4(6) . . . . ?
O4 C34 C39 C38 177.0(6) . . . . ?
C35 C34 C39 C38 -4.2(10) . . . . ?
O4 C34 C39 C44 -5.0(9) . . . . ?
C35 C34 C39 C44 173.8(6) . . . . ?
C36 C37 C40 C43 -126.1(8) . . . . ?
C38 C37 C40 C43 56.2(9) . . . . ?
C36 C37 C40 C42 114.8(8) . . . . ?
C38 C37 C40 C42 -62.8(9) . . . . ?
C36 C37 C40 C41 -4.5(10) . . . . ?
C38 C37 C40 C41 177.9(6) . . . . ?
C38 C39 C44 C46 105.3(7) . . . . ?
C34 C39 C44 C46 -72.7(8) . . . . ?
Ti3 O5 C45 C50 57.9(10) . . . . ?
Ti3 O5 C45 C46 -123.3(7) . . . . ?
O5 C45 C46 C47 179.7(5) . . . . ?
C50 C45 C46 C47 -1.5(9) . . . . ?
O5 C45 C46 C44 -0.9(8) . . . . ?
C50 C45 C46 C44 177.8(6) . . . . ?
C39 C44 C46 C47 -43.1(8) . . . . ?
C39 C44 C46 C45 137.6(6) . . . . ?
C45 C46 C47 C48 2.3(9) . . . . ?
C44 C46 C47 C48 -177.0(6) . . . . ?
C46 C47 C48 C49 -1.8(10) . . . . ?
C46 C47 C48 C51 -179.0(6) . . . . ?
C47 C48 C49 C50 0.3(9) . . . . ?
C51 C48 C49 C50 177.4(6) . . . . ?
O5 C45 C50 C49 178.9(5) . . . . ?
C46 C45 C50 C49 0.2(9) . . . . ?
O5 C45 C50 C55 -1.1(9) . . . . ?
C46 C45 C50 C55 -179.8(6) . . . . ?
C48 C49 C50 C45 0.4(9) . . . . ?
C48 C49 C50 C55 -179.6(6) . . . . ?
C47 C48 C51 C53 61.3(9) . . . . ?
C49 C48 C51 C53 -115.7(8) . . . . ?
C47 C48 C51 C54 -176.8(6) . . . . ?
C49 C48 C51 C54 6.1(9) . . . . ?
C47 C48 C51 C52 -58.8(8) . . . . ?
C49 C48 C51 C52 124.1(7) . . . . ?
C45 C50 C55 C57 -92.3(7) . . . . ?
C49 C50 C55 C57 87.7(7) . . . . ?
Ti3 O6 C56 C57 -33.5(16) . . . . ?
Ti3 O6 C56 C61 147.1(10) . . . . ?
O6 C56 C57 C58 -175.8(5) . . . . ?
C61 C56 C57 C58 3.5(9) . . . . ?
O6 C56 C57 C55 6.6(9) . . . . ?
C61 C56 C57 C55 -174.1(6) . . . . ?
C50 C55 C57 C58 -98.8(7) . . . . ?
C50 C55 C57 C56 78.8(7) . . . . ?
C56 C57 C58 C59 -0.8(10) . . . . ?
C55 C57 C58 C59 176.9(6) . . . . ?
C57 C58 C59 C60 -1.1(10) . . . . ?
C57 C58 C59 C62 177.0(7) . . . . ?
C58 C59 C60 C61 0.2(10) . . . . ?
C62 C59 C60 C61 -177.9(7) . . . . ?
C59 C60 C61 C56 2.4(10) . . . . ?
C59 C60 C61 C66 -174.5(6) . . . . ?
O6 C56 C61 C60 175.0(6) . . . . ?
C57 C56 C61 C60 -4.3(9) . . . . ?
O6 C56 C61 C66 -8.1(9) . . . . ?
C57 C56 C61 C66 172.6(6) . . . . ?
C60 C59 C62 C63 -174.2(7) . . . . ?
C58 C59 C62 C63 7.8(11) . . . . ?
C60 C59 C62 C65 65.5(9) . . . . ?
C58 C59 C62 C65 -112.5(8) . . . . ?
C60 C59 C62 C64 -53.5(9) . . . . ?
C58 C59 C62 C64 128.5(7) . . . . ?
C60 C61 C66 C68 -63.5(8) . . . . ?
C56 C61 C66 C68 119.7(6) . . . . ?
Ti4 O7 C67 C72 59.6(10) . . . . ?
Ti4 O7 C67 C68 -120.2(6) . . . . ?
O7 C67 C68 C69 175.3(6) . . . . ?
C72 C67 C68 C69 -4.5(10) . . . . ?
O7 C67 C68 C66 -4.1(9) . . . . ?
C72 C67 C68 C66 176.1(6) . . . . ?
C61 C66 C68 C69 84.8(8) . . . . ?
C61 C66 C68 C67 -95.8(7) . . . . ?
C67 C68 C69 C70 2.9(10) . . . . ?
C66 C68 C69 C70 -177.8(6) . . . . ?
C68 C69 C70 C71 0.1(11) . . . . ?
C68 C69 C70 C73 -176.8(7) . . . . ?
C69 C70 C71 C72 -1.7(11) . . . . ?
C73 C70 C71 C72 175.2(7) . . . . ?
C70 C71 C72 C67 0.1(11) . . . . ?
C70 C71 C72 C77 -175.6(7) . . . . ?
O7 C67 C72 C71 -176.7(6) . . . . ?
C68 C67 C72 C71 3.1(10) . . . . ?
O7 C67 C72 C77 -1.1(10) . . . . ?
C68 C67 C72 C77 178.7(6) . . . . ?
C71 C70 C73 C76X -98.6(18) . . . . ?
C69 C70 C73 C76X 78.2(18) . . . . ?
C71 C70 C73 C75 176.5(15) . . . . ?
C69 C70 C73 C75 -6.8(16) . . . . ?
C71 C70 C73 C74 47.3(13) . . . . ?
C69 C70 C73 C74 -136.0(11) . . . . ?
C71 C70 C73 C74X 28.7(16) . . . . ?
C69 C70 C73 C74X -154.6(15) . . . . ?
C71 C70 C73 C75X 139.4(19) . . . . ?
C69 C70 C73 C75X -43.9(19) . . . . ?
C71 C70 C73 C76 -71.7(14) . . . . ?
C69 C70 C73 C76 105.0(13) . . . . ?
C71 C72 C77 C79 80.0(8) . . . . ?
C67 C72 C77 C79 -95.5(7) . . . . ?
Ti4 O8 C78 C79 -42.8(14) . . . . ?
Ti4 O8 C78 C83 136.2(10) . . . . ?
O8 C78 C79 C80 -179.9(5) . . . . ?
C83 C78 C79 C80 1.2(9) . . . . ?
O8 C78 C79 C77 5.4(9) . . . . ?
C83 C78 C79 C77 -173.6(6) . . . . ?
C72 C77 C79 C78 83.0(7) . . . . ?
C72 C77 C79 C80 -91.7(7) . . . . ?
C78 C79 C80 C81 -3.3(9) . . . . ?
C77 C79 C80 C81 171.6(6) . . . . ?
C79 C80 C81 C82 3.1(9) . . . . ?
C79 C80 C81 C84 -172.3(6) . . . . ?
C80 C81 C82 C83 -0.8(10) . . . . ?
C84 C81 C82 C83 174.6(6) . . . . ?
C81 C82 C83 C78 -1.2(10) . . . . ?
C81 C82 C83 C88 179.8(6) . . . . ?
O8 C78 C83 C82 -178.0(5) . . . . ?
C79 C78 C83 C82 1.0(9) . . . . ?
O8 C78 C83 C88 1.1(9) . . . . ?
C79 C78 C83 C88 -180.0(6) . . . . ?
C82 C81 C84 C87 -66.4(8) . . . . ?
C80 C81 C84 C87 108.9(7) . . . . ?
C82 C81 C84 C85 52.3(8) . . . . ?
C80 C81 C84 C85 -132.5(6) . . . . ?
C82 C81 C84 C86 174.4(6) . . . . ?
C80 C81 C84 C86 -10.3(9) . . . . ?
C1 C2 C88 C83 81.3(7) . . . . ?
C3 C2 C88 C83 -92.5(8) . . . . ?
C82 C83 C88 C2 49.3(8) . . . . ?
C78 C83 C88 C2 -129.7(6) . . . . ?
O10 Ti5 O9 C89 34.5(10) . . . . ?
F13 Ti5 O9 C89 133.5(10) . . . . ?
F14 Ti5 O9 C89 -100.5(13) . . . . ?
F15 Ti5 O9 C89 -137.1(10) . . . . ?
F11 Ti5 O9 C89 -53.5(10) . . . . ?
O9 Ti5 O10 C100 -41.7(6) . . . . ?
F13 Ti5 O10 C100 -140.8(6) . . . . ?
F14 Ti5 O10 C100 130.2(6) . . . . ?
F15 Ti5 O10 C100 92.0(10) . . . . ?
F11 Ti5 O10 C100 46.8(6) . . . . ?
O12 Ti6 O11 C111 37.9(7) . . . . ?
F16 Ti6 O11 C111 136.6(7) . . . . ?
F14 Ti6 O11 C111 -134.1(7) . . . . ?
F17 Ti6 O11 C111 -83.5(11) . . . . ?
F9 Ti6 O11 C111 -52.7(7) . . . . ?
O11 Ti6 O12 C122 -27.1(9) . . . . ?
F16 Ti6 O12 C122 -127.1(9) . . . . ?
F14 Ti6 O12 C122 105.9(12) . . . . ?
F17 Ti6 O12 C122 142.7(9) . . . . ?
F9 Ti6 O12 C122 59.8(9) . . . . ?
O14 Ti7 O13 C133 -35.3(7) . . . . ?
F18 Ti7 O13 C133 -134.7(7) . . . . ?
F17 Ti7 O13 C133 54.3(7) . . . . ?
F10 Ti7 O13 C133 139.5(7) . . . . ?
O13 Ti7 O14 C144 33.4(10) . . . . ?
F18 Ti7 O14 C144 132.0(9) . . . . ?
F17 Ti7 O14 C144 -56.6(10) . . . . ?
F19 Ti7 O14 C144 -141.5(10) . . . . ?
O16 Ti8 O15 C155 -47.3(8) . . . . ?
F20 Ti8 O15 C155 -144.1(8) . . . . ?
F15 Ti8 O15 C155 42.4(8) . . . . ?
F19 Ti8 O15 C155 129.9(8) . . . . ?
O15 Ti8 O16 C166 42.6(7) . . . . ?
F20 Ti8 O16 C166 142.9(7) . . . . ?
F15 Ti8 O16 C166 -47.4(7) . . . . ?
F12 Ti8 O16 C166 -131.7(7) . . . . ?
Ti5 O9 C89 C94 -65.0(12) . . . . ?
Ti5 O9 C89 C90 116.9(10) . . . . ?
O9 C89 C90 C91 176.5(5) . . . . ?
C94 C89 C90 C91 -1.5(9) . . . . ?
O9 C89 C90 C176 -2.3(9) . . . . ?
C94 C89 C90 C176 179.7(6) . . . . ?
C89 C90 C91 C92 -2.8(10) . . . . ?
C176 C90 C91 C92 175.9(6) . . . . ?
C90 C91 C92 C93 5.4(10) . . . . ?
C90 C91 C92 C95 -175.3(6) . . . . ?
C91 C92 C93 C94 -3.8(10) . . . . ?
C95 C92 C93 C94 176.8(6) . . . . ?
C92 C93 C94 C89 -0.2(10) . . . . ?
C92 C93 C94 C99 174.2(6) . . . . ?
O9 C89 C94 C93 -175.1(5) . . . . ?
C90 C89 C94 C93 3.0(10) . . . . ?
O9 C89 C94 C99 10.5(9) . . . . ?
C90 C89 C94 C99 -171.4(6) . . . . ?
C93 C92 C95 C98 60.1(11) . . . . ?
C91 C92 C95 C98 -119.2(10) . . . . ?
C93 C92 C95 C97 -65.6(11) . . . . ?
C91 C92 C95 C97 115.1(10) . . . . ?
C93 C92 C95 C96 177.3(8) . . . . ?
C91 C92 C95 C96 -2.0(11) . . . . ?
C93 C94 C99 C101 -93.7(7) . . . . ?
C89 C94 C99 C101 80.5(8) . . . . ?
Ti5 O10 C100 C101 74.7(8) . . . . ?
Ti5 O10 C100 C105 -106.5(7) . . . . ?
O10 C100 C101 C102 178.0(6) . . . . ?
C105 C100 C101 C102 -0.7(10) . . . . ?
O10 C100 C101 C99 -5.2(10) . . . . ?
C105 C100 C101 C99 176.1(6) . . . . ?
C94 C99 C101 C102 82.5(8) . . . . ?
C94 C99 C101 C100 -94.3(8) . . . . ?
C100 C101 C102 C103 1.8(11) . . . . ?
C99 C101 C102 C103 -175.0(7) . . . . ?
C101 C102 C103 C104 -1.2(11) . . . . ?
C101 C102 C103 C106 -179.3(7) . . . . ?
C102 C103 C104 C105 -0.6(11) . . . . ?
C106 C103 C104 C105 177.6(7) . . . . ?
C103 C104 C105 C100 1.6(10) . . . . ?
C103 C104 C105 C110 -175.9(6) . . . . ?
O10 C100 C105 C104 -179.7(6) . . . . ?
C101 C100 C105 C104 -0.9(10) . . . . ?
O10 C100 C105 C110 -2.2(10) . . . . ?
C101 C100 C105 C110 176.6(6) . . . . ?
C104 C103 C106 C107 178.0(7) . . . . ?
C102 C103 C106 C107 -3.9(11) . . . . ?
C104 C103 C106 C109 58.5(9) . . . . ?
C102 C103 C106 C109 -123.4(8) . . . . ?
C104 C103 C106 C108 -62.1(9) . . . . ?
C102 C103 C106 C108 116.0(8) . . . . ?
C104 C105 C110 C112 82.8(8) . . . . ?
C100 C105 C110 C112 -94.7(8) . . . . ?
Ti6 O11 C111 C112 108.1(7) . . . . ?
Ti6 O11 C111 C116 -74.0(9) . . . . ?
O11 C111 C112 C113 175.6(5) . . . . ?
C116 C111 C112 C113 -2.2(9) . . . . ?
O11 C111 C112 C110 -5.4(9) . . . . ?
C116 C111 C112 C110 176.8(5) . . . . ?
C105 C110 C112 C113 -73.3(8) . . . . ?
C105 C110 C112 C111 107.7(7) . . . . ?
C111 C112 C113 C114 -2.9(10) . . . . ?
C110 C112 C113 C114 178.1(6) . . . . ?
C112 C113 C114 C115 5.6(10) . . . . ?
C112 C113 C114 C117 -175.9(6) . . . . ?
C113 C114 C115 C116 -3.4(10) . . . . ?
C117 C114 C115 C116 178.1(6) . . . . ?
C114 C115 C116 C111 -1.4(10) . . . . ?
C114 C115 C116 C121 175.9(6) . . . . ?
O11 C111 C116 C115 -173.6(5) . . . . ?
C112 C111 C116 C115 4.2(9) . . . . ?
O11 C111 C116 C121 9.0(8) . . . . ?
C112 C111 C116 C121 -173.1(6) . . . . ?
C115 C114 C117 C119 -52.7(9) . . . . ?
C113 C114 C117 C119 128.9(8) . . . . ?
C115 C114 C117 C19X -8.4(15) . . . . ?
C113 C114 C117 C19X 173.2(13) . . . . ?
C115 C114 C117 C20X 119.4(14) . . . . ?
C113 C114 C117 C20X -59.0(14) . . . . ?
C115 C114 C117 C118 -179.1(9) . . . . ?
C113 C114 C117 C118 2.5(11) . . . . ?
C115 C114 C117 C18X -126.3(14) . . . . ?
C113 C114 C117 C18X 55.3(16) . . . . ?
C115 C114 C117 C120 64.3(10) . . . . ?
C113 C114 C117 C120 -114.1(8) . . . . ?
C115 C116 C121 C123 -89.2(8) . . . . ?
C111 C116 C121 C123 88.0(7) . . . . ?
Ti6 O12 C122 C127 -122.3(8) . . . . ?
Ti6 O12 C122 C123 57.0(11) . . . . ?
O12 C122 C123 C124 177.0(5) . . . . ?
C127 C122 C123 C124 -3.8(9) . . . . ?
O12 C122 C123 C121 -3.4(9) . . . . ?
C127 C122 C123 C121 175.9(6) . . . . ?
C116 C121 C123 C122 -89.3(8) . . . . ?
C116 C121 C123 C124 90.4(7) . . . . ?
C122 C123 C124 C125 2.8(9) . . . . ?
C121 C123 C124 C125 -176.9(6) . . . . ?
C123 C124 C125 C126 -0.1(9) . . . . ?
C123 C124 C125 C128 -177.4(6) . . . . ?
C124 C125 C126 C127 -1.9(9) . . . . ?
C128 C125 C126 C127 175.5(6) . . . . ?
C125 C126 C127 C122 1.0(9) . . . . ?
C125 C126 C127 C132 179.8(6) . . . . ?
O12 C122 C127 C126 -178.8(5) . . . . ?
C123 C122 C127 C126 2.0(9) . . . . ?
O12 C122 C127 C132 2.4(9) . . . . ?
C123 C122 C127 C132 -176.9(6) . . . . ?
C124 C125 C128 C131 -132.9(8) . . . . ?
C126 C125 C128 C131 49.8(9) . . . . ?
C124 C125 C128 C130 107.5(8) . . . . ?
C126 C125 C128 C130 -69.7(9) . . . . ?
C124 C125 C128 C129 -10.4(10) . . . . ?
C126 C125 C128 C129 172.3(7) . . . . ?
C126 C127 C132 C134 96.3(7) . . . . ?
C122 C127 C132 C134 -84.9(7) . . . . ?
Ti7 O13 C133 C134 -112.3(7) . . . . ?
Ti7 O13 C133 C138 68.1(9) . . . . ?
O13 C133 C134 C135 -176.2(5) . . . . ?
C138 C133 C134 C135 3.4(9) . . . . ?
O13 C133 C134 C132 -1.4(9) . . . . ?
C138 C133 C134 C132 178.2(6) . . . . ?
C127 C132 C134 C135 -42.3(8) . . . . ?
C127 C132 C134 C133 143.1(6) . . . . ?
C133 C134 C135 C136 -0.5(9) . . . . ?
C132 C134 C135 C136 -175.4(6) . . . . ?
C134 C135 C136 C137 -1.3(10) . . . . ?
C134 C135 C136 C139 176.9(6) . . . . ?
C135 C136 C137 C138 0.3(10) . . . . ?
C139 C136 C137 C138 -177.9(6) . . . . ?
C136 C137 C138 C133 2.4(10) . . . . ?
C136 C137 C138 C143 -177.5(6) . . . . ?
O13 C133 C138 C137 175.4(6) . . . . ?
C134 C133 C138 C137 -4.3(9) . . . . ?
O13 C133 C138 C143 -4.8(9) . . . . ?
C134 C133 C138 C143 175.6(6) . . . . ?
C137 C136 C139 C140 177.5(7) . . . . ?
C135 C136 C139 C140 -0.5(10) . . . . ?
C137 C136 C139 C141 -60.9(9) . . . . ?
C135 C136 C139 C141 121.0(7) . . . . ?
C137 C136 C139 C142 58.7(8) . . . . ?
C135 C136 C139 C142 -119.3(7) . . . . ?
C137 C138 C143 C145 86.0(7) . . . . ?
C133 C138 C143 C145 -93.9(7) . . . . ?
Ti7 O14 C144 C149 112.9(9) . . . . ?
Ti7 O14 C144 C145 -68.4(12) . . . . ?
O14 C144 C145 C146 -172.7(6) . . . . ?
C149 C144 C145 C146 6.0(10) . . . . ?
O14 C144 C145 C143 12.2(9) . . . . ?
C149 C144 C145 C143 -169.1(6) . . . . ?
C138 C143 C145 C146 -93.7(8) . . . . ?
C138 C143 C145 C144 81.2(8) . . . . ?
C144 C145 C146 C147 -0.8(11) . . . . ?
C143 C145 C146 C147 174.1(7) . . . . ?
C145 C146 C147 C148 -4.3(11) . . . . ?
C145 C146 C147 C150 177.2(7) . . . . ?
C146 C147 C148 C149 4.7(11) . . . . ?
C150 C147 C148 C149 -176.9(7) . . . . ?
C147 C148 C149 C144 0.2(10) . . . . ?
C147 C148 C149 C154 -176.8(6) . . . . ?
O14 C144 C149 C148 173.1(6) . . . . ?
C145 C144 C149 C148 -5.6(10) . . . . ?
O14 C144 C149 C154 -9.9(9) . . . . ?
C145 C144 C149 C154 171.4(6) . . . . ?
C146 C147 C150 C152 -170.7(8) . . . . ?
C148 C147 C150 C152 10.9(11) . . . . ?
C146 C147 C150 C151 67.9(10) . . . . ?
C148 C147 C150 C151 -110.5(8) . . . . ?
C146 C147 C150 C153 -51.4(9) . . . . ?
C148 C147 C150 C153 130.3(8) . . . . ?
C148 C149 C154 C156 -63.2(9) . . . . ?
C144 C149 C154 C156 119.9(7) . . . . ?
Ti8 O15 C155 C156 -104.6(8) . . . . ?
Ti8 O15 C155 C160 75.5(10) . . . . ?
O15 C155 C156 C157 177.4(6) . . . . ?
C160 C155 C156 C157 -2.7(10) . . . . ?
O15 C155 C156 C154 -3.9(10) . . . . ?
C160 C155 C156 C154 176.0(6) . . . . ?
C149 C154 C156 C157 79.5(8) . . . . ?
C149 C154 C156 C155 -99.2(8) . . . . ?
C155 C156 C157 C158 3.2(10) . . . . ?
C154 C156 C157 C158 -175.5(6) . . . . ?
C156 C157 C158 C159 -0.4(10) . . . . ?
C156 C157 C158 C161 178.1(7) . . . . ?
C157 C158 C159 C160 -3.1(10) . . . . ?
C161 C158 C159 C160 178.4(7) . . . . ?
C158 C159 C160 C155 3.6(10) . . . . ?
C158 C159 C160 C165 -172.7(6) . . . . ?
O15 C155 C160 C159 179.3(6) . . . . ?
C156 C155 C160 C159 -0.5(10) . . . . ?
O15 C155 C160 C165 -4.4(10) . . . . ?
C156 C155 C160 C165 175.7(6) . . . . ?
C159 C158 C161 C162 -173.8(8) . . . . ?
C157 C158 C161 C162 7.8(11) . . . . ?
C159 C158 C161 C163 68.7(9) . . . . ?
C157 C158 C161 C163 -109.7(8) . . . . ?
C159 C158 C161 C164 -51.9(10) . . . . ?
C157 C158 C161 C164 129.6(8) . . . . ?
C159 C160 C165 C167 86.2(8) . . . . ?
C155 C160 C165 C167 -90.0(7) . . . . ?
Ti8 O16 C166 C167 -72.8(10) . . . . ?
Ti8 O16 C166 C171 108.9(8) . . . . ?
O16 C166 C167 C168 -180.0(7) . . . . ?
C171 C166 C167 C168 -1.7(12) . . . . ?
O16 C166 C167 C165 8.8(11) . . . . ?
C171 C166 C167 C165 -173.0(7) . . . . ?
C160 C165 C167 C166 88.1(9) . . . . ?
C160 C165 C167 C168 -83.3(8) . . . . ?
C166 C167 C168 C169 0.6(13) . . . . ?
C165 C167 C168 C169 172.2(8) . . . . ?
C167 C168 C169 C170 0.5(13) . . . . ?
C167 C168 C169 C172 176.9(8) . . . . ?
C168 C169 C170 C171 -0.5(12) . . . . ?
C172 C169 C170 C171 -177.0(8) . . . . ?
C167 C166 C171 C170 1.6(11) . . . . ?
O16 C166 C171 C170 179.9(6) . . . . ?
C167 C166 C171 C176 -178.6(7) . . . . ?
O16 C166 C171 C176 -0.3(10) . . . . ?
C169 C170 C171 C166 -0.5(11) . . . . ?
C169 C170 C171 C176 179.8(7) . . . . ?
C170 C169 C172 C175 81.1(10) . . . . ?
C168 C169 C172 C175 -95.1(10) . . . . ?
C170 C169 C172 C173 -157.5(8) . . . . ?
C168 C169 C172 C173 26.3(12) . . . . ?
C170 C169 C172 C174 -38.5(12) . . . . ?
C168 C169 C172 C174 145.2(9) . . . . ?
C91 C90 C176 C171 -95.2(7) . . . . ?
C89 C90 C176 C171 83.5(7) . . . . ?
C166 C171 C176 C90 -143.8(7) . . . . ?
C170 C171 C176 C90 35.9(9) . . . . ?
Na2 N2 C179 C180 -154(4) . . . . ?
